data_7221618
loop_
_publ_author_name
'Nomura, Kotohiro'
'Patamma, Srisuda'
'Matsuda, Hideshi'
'Katao, Shohei'
'Tsutsumi, Ken'
'Fukuda, Hiroya'

_publ_section_title
;
 Synthesis of Half-Titanocenes Containing 1,3-Imidazolidin-2-Iminato
 Ligands of type, Cp*TiCl2[1,3-R2(CH2N)2C=N]: Highly Active Catalyst
 Precursors in Ethylene (Co)polymerisation
;
_journal_name_full 'RSC Adv.'
_journal_paper_doi 10.1039/C5RA11402K
_journal_year 2015
_chemical_formula_moiety '4(C29 H37 Cl2 N3 Ti), C Cl2'
_chemical_formula_sum 'C117 H148 Cl10 N12 Ti4'
_chemical_formula_weight 2268.67
_space_group_IT_number 18
_symmetry_cell_setting orthorhombic
_symmetry_Int_Tables_number 18
_symmetry_space_group_name_Hall 'P 2 2ab'
_symmetry_space_group_name_H-M 'P 21 21 2'
_atom_sites_solution_hydrogens geom
_atom_sites_solution_primary direct
_atom_sites_solution_secondary difmap
_audit_update_record
;
2015-05-26 deposited with the CCDC.
2015-07-22 downloaded from the CCDC.
;
_cell_angle_alpha 90.0000
_cell_angle_beta 90.0000
_cell_angle_gamma 90.0000
_cell_formula_units_Z 2
_cell_length_a 21.8842(5)
_cell_length_b 28.7235(7)
_cell_length_c 9.4156(2)
_cell_measurement_reflns_used 45903
_cell_measurement_temperature 213
_cell_measurement_theta_max 27.45
_cell_measurement_theta_min 3.04
_cell_volume 5918.6(2)
_computing_cell_refinement 'RAPID AUTO'
_computing_data_collection 'RAPID AUTO (Rigaku, ????)'
_computing_data_reduction 'RAPID AUTO'
_computing_molecular_graphics 'CrystalStructure 4.0'
_computing_publication_material 'CrystalStructure 4.0 (Rigaku, 2010)'
_computing_structure_refinement 'SHELXL97 (Sheldrick, 2008)'
_computing_structure_solution 'SIR92 (Altomare, et al., 1994)'
_diffrn_ambient_temperature 213
_diffrn_detector_area_resol_mean 10.000
_diffrn_measured_fraction_theta_full 0.997
_diffrn_measured_fraction_theta_max 0.997
_diffrn_measurement_device_type 'Rigaku R-AXIS RAPID'
_diffrn_measurement_method \w
_diffrn_radiation_type 'Mo K\a'
_diffrn_radiation_wavelength 0.71075
_diffrn_reflns_av_R_equivalents 0.0309
_diffrn_reflns_limit_h_max 28
_diffrn_reflns_limit_h_min -28
_diffrn_reflns_limit_k_max 37
_diffrn_reflns_limit_k_min -37
_diffrn_reflns_limit_l_max 12
_diffrn_reflns_limit_l_min -10
_diffrn_reflns_number 58490
_diffrn_reflns_theta_full 27.46
_diffrn_reflns_theta_max 27.46
_diffrn_standards_number 0
_exptl_absorpt_coefficient_mu 0.537
_exptl_absorpt_correction_T_max 0.908
_exptl_absorpt_correction_T_min 0.597
_exptl_absorpt_correction_type multi-scan
_exptl_absorpt_process_details 'ABSCOR (Rigaku, 1995)'
_exptl_crystal_colour yellow
_exptl_crystal_density_diffrn 1.273
_exptl_crystal_density_method 'not measured'
_exptl_crystal_description block
_exptl_crystal_F_000 2384.00
_exptl_crystal_size_max 0.620
_exptl_crystal_size_mid 0.200
_exptl_crystal_size_min 0.180
_refine_diff_density_max 0.790
_refine_diff_density_min -0.640
_refine_ls_abs_structure_details 'Flack, H. D. (1983), Acta Cryst. A39, 876-881.  6051 Friedel Pairs'
_refine_ls_abs_structure_Flack -0.024(16)
_refine_ls_extinction_method none
_refine_ls_goodness_of_fit_ref 1.047
_refine_ls_hydrogen_treatment constr
_refine_ls_number_parameters 643
_refine_ls_number_reflns 13519
_refine_ls_number_restraints 3
_refine_ls_R_factor_gt 0.0366
_refine_ls_shift/su_max 0.001
_refine_ls_structure_factor_coef Fsqd
_refine_ls_weighting_details 'w = 1/[\s^2^(Fo^2^)+(0.0537P)^2^+1.5844P] where P=(Fo^2^+2Fc^2^)/3'
_refine_ls_weighting_scheme calc
_refine_ls_wR_factor_ref 0.0971
_reflns_number_gt 12432
_reflns_number_total 13519
_reflns_threshold_expression F^2^>2.0\s(F^2^)
_cod_data_source_file c5ra11402k2.cif
_cod_data_source_block CpS-36(26-Me2Ph)2NHC
_cod_original_cell_volume 5918.6(3)
_cod_database_code 7221618

loop_
_symmetry_equiv_pos_site_id
_symmetry_equiv_pos_as_xyz
1 +X,+Y,+Z
2 1/2+X,1/2-Y,-Z
3 1/2-X,1/2+Y,-Z
4 -X,-Y,+Z

loop_
_atom_site_label
_atom_site_type_symbol
_atom_site_fract_x
_atom_site_fract_y
_atom_site_fract_z
_atom_site_U_iso_or_equiv
_atom_site_adp_type
_atom_site_occupancy
_atom_site_symmetry_multiplicity
_atom_site_calc_flag
_atom_site_refinement_flags
Ti(1) Ti 0.184983(15) 0.014176(12) 0.20568(4) 0.02879(8) Uani 1.0 4 d .
Ti(2) Ti 0.481087(15) 0.231970(11) 0.27901(4) 0.02791(8) Uani 1.0 4 d .
Cl(1) Cl 0.22043(3) -0.05359(2) 0.30525(7) 0.04975(15) Uani 1.0 4 d .
Cl(2) Cl 0.23563(3) 0.06716(3) 0.34648(7) 0.05536(17) Uani 1.0 4 d .
Cl(3) Cl 0.49679(3) 0.16849(2) 0.13311(6) 0.04962(15) Uani 1.0 4 d .
Cl(4) Cl 0.38938(2) 0.257795(19) 0.19069(7) 0.04518(13) Uani 1.0 4 d .
Cl(5) Cl 0.52780(16) 0.00383(16) 0.7347(4) 0.1612(13) Uiso 0.5000 4 d .
Cl(6) Cl 0.49136(18) 0.01986(12) 1.0225(4) 0.1464(12) Uiso 0.5000 4 d .
N(1) N 0.22215(8) 0.01786(6) 0.03673(18) 0.0309(4) Uani 1.0 4 d .
N(2) N 0.26098(8) 0.05984(6) -0.16140(18) 0.0324(4) Uani 1.0 4 d .
N(3) N 0.26171(9) -0.01702(6) -0.17123(18) 0.0357(4) Uani 1.0 4 d .
N(4) N 0.46230(8) 0.20696(6) 0.44726(19) 0.0327(4) Uani 1.0 4 d .
N(5) N 0.40328(9) 0.20705(7) 0.6569(2) 0.0392(4) Uani 1.0 4 d .
N(6) N 0.47599(9) 0.15423(7) 0.6382(2) 0.0400(4) Uani 1.0 4 d .
C(1) C 0.09787(11) 0.06223(9) 0.2047(3) 0.0482(6) Uani 1.0 4 d .
C(2) C 0.09377(10) 0.03231(9) 0.0858(3) 0.0412(6) Uani 1.0 4 d .
C(3) C 0.08779(9) -0.01352(9) 0.1357(3) 0.0399(5) Uani 1.0 4 d .
C(4) C 0.08621(9) -0.01229(9) 0.2860(3) 0.0434(5) Uani 1.0 4 d .
C(5) C 0.09257(11) 0.03385(11) 0.3283(3) 0.0476(6) Uani 1.0 4 d .
C(6) C 0.10397(19) 0.11405(11) 0.2009(5) 0.0859(12) Uani 1.0 4 d .
C(7) C 0.09332(13) 0.04730(13) -0.0681(3) 0.0605(8) Uani 1.0 4 d .
C(8) C 0.08137(14) -0.05686(11) 0.0482(4) 0.0672(9) Uani 1.0 4 d .
C(9) C 0.07394(14) -0.05416(14) 0.3785(4) 0.0731(10) Uani 1.0 4 d .
C(10) C 0.09242(16) 0.04992(16) 0.4805(4) 0.0777(11) Uani 1.0 4 d .
C(11) C 0.24654(9) 0.02037(7) -0.0892(2) 0.0280(4) Uani 1.0 4 d .
C(12) C 0.29609(12) 0.04969(8) -0.2903(3) 0.0445(6) Uani 1.0 4 d .
C(13) C 0.28879(13) -0.00286(8) -0.3067(3) 0.0458(6) Uani 1.0 4 d .
C(14) C 0.26050(10) 0.10571(7) -0.1014(3) 0.0338(5) Uani 1.0 4 d .
C(15) C 0.30076(11) 0.11616(8) 0.0095(3) 0.0386(5) Uani 1.0 4 d .
C(16) C 0.29904(14) 0.16101(9) 0.0664(3) 0.0528(7) Uani 1.0 4 d .
C(17) C 0.26082(16) 0.19394(9) 0.0124(4) 0.0621(8) Uani 1.0 4 d .
C(18) C 0.22325(14) 0.18372(9) -0.1010(4) 0.0560(7) Uani 1.0 4 d .
C(19) C 0.22178(11) 0.13926(8) -0.1606(3) 0.0409(5) Uani 1.0 4 d .
C(20) C 0.34641(12) 0.08171(10) 0.0649(3) 0.0495(6) Uani 1.0 4 d .
C(21) C 0.18099(12) 0.12931(9) -0.2858(3) 0.0524(6) Uani 1.0 4 d .
C(22) C 0.25473(10) -0.06442(7) -0.1278(3) 0.0362(5) Uani 1.0 4 d .
C(23) C 0.29289(12) -0.08209(8) -0.0226(3) 0.0457(6) Uani 1.0 4 d .
C(24) C 0.28305(17) -0.12764(11) 0.0220(4) 0.0669(9) Uani 1.0 4 d .
C(25) C 0.2391(2) -0.15500(10) -0.0401(5) 0.0788(12) Uani 1.0 4 d .
C(26) C 0.20351(16) -0.13768(10) -0.1485(4) 0.0658(9) Uani 1.0 4 d .
C(27) C 0.20983(12) -0.09167(8) -0.1935(3) 0.0453(6) Uani 1.0 4 d .
C(28) C 0.34288(13) -0.05327(12) 0.0416(4) 0.0607(8) Uani 1.0 4 d .
C(29) C 0.16878(14) -0.07307(11) -0.3063(4) 0.0623(8) Uani 1.0 4 d .
C(30) C 0.51878(10) 0.30564(7) 0.3488(3) 0.0374(5) Uani 1.0 4 d .
C(31) C 0.56074(10) 0.27160(8) 0.3953(3) 0.0378(5) Uani 1.0 4 d .
C(32) C 0.58580(10) 0.24969(8) 0.2751(3) 0.0390(5) Uani 1.0 4 d .
C(33) C 0.56088(10) 0.27169(8) 0.1520(3) 0.0375(5) Uani 1.0 4 d .
C(34) C 0.51989(10) 0.30628(7) 0.1975(3) 0.0368(5) Uani 1.0 4 d .
C(35) C 0.48092(15) 0.33760(10) 0.4391(4) 0.0625(8) Uani 1.0 4 d .
C(36) C 0.57839(14) 0.26300(12) 0.5474(3) 0.0576(7) Uani 1.0 4 d .
C(37) C 0.63213(12) 0.21100(10) 0.2779(4) 0.0619(8) Uani 1.0 4 d .
C(38) C 0.57612(14) 0.26072(11) 0.0004(3) 0.0582(8) Uani 1.0 4 d .
C(39) C 0.48641(13) 0.34056(9) 0.1068(4) 0.0567(7) Uani 1.0 4 d .
C(40) C 0.44854(9) 0.19073(7) 0.5720(3) 0.0315(4) Uani 1.0 4 d .
C(41) C 0.39807(13) 0.18009(10) 0.7895(3) 0.0525(6) Uani 1.0 4 d .
C(42) C 0.44475(13) 0.14165(9) 0.7705(3) 0.0493(6) Uani 1.0 4 d .
C(43) C 0.35936(10) 0.24129(8) 0.6157(3) 0.0391(5) Uani 1.0 4 d .
C(44) C 0.31422(11) 0.22945(10) 0.5178(3) 0.0499(6) Uani 1.0 4 d .
C(45) C 0.27239(12) 0.26377(13) 0.4779(4) 0.0659(9) Uani 1.0 4 d .
C(46) C 0.27526(15) 0.30766(14) 0.5364(5) 0.0770(11) Uani 1.0 4 d .
C(47) C 0.31869(15) 0.31832(11) 0.6363(4) 0.0659(9) Uani 1.0 4 d .
C(48) C 0.36197(12) 0.28560(9) 0.6787(3) 0.0486(6) Uani 1.0 4 d .
C(49) C 0.31076(15) 0.18109(12) 0.4579(4) 0.0633(8) Uani 1.0 4 d .
C(50) C 0.40864(16) 0.29748(10) 0.7877(4) 0.0647(8) Uani 1.0 4 d .
C(51) C 0.52345(11) 0.12654(8) 0.5754(3) 0.0396(5) Uani 1.0 4 d .
C(52) C 0.50938(13) 0.09647(9) 0.4634(3) 0.0479(6) Uani 1.0 4 d .
C(53) C 0.55708(16) 0.07136(10) 0.4028(4) 0.0605(8) Uani 1.0 4 d .
C(54) C 0.61596(16) 0.07554(11) 0.4512(4) 0.0656(9) Uani 1.0 4 d .
C(55) C 0.62867(13) 0.10404(10) 0.5662(4) 0.0578(7) Uani 1.0 4 d .
C(56) C 0.58293(12) 0.12988(9) 0.6317(3) 0.0459(6) Uani 1.0 4 d .
C(57) C 0.44504(14) 0.09047(10) 0.4128(3) 0.0559(7) Uani 1.0 4 d .
C(58) C 0.59744(14) 0.15870(11) 0.7591(4) 0.0604(8) Uani 1.0 4 d .
C(59) C 0.5041(7) -0.0250(4) 0.8911(13) 0.136(4) Uiso 0.5000 4 d .
H(1) H 0.1370 0.1236 0.2632 0.1031 Uiso 1.0 4 calc R
H(2) H 0.0661 0.1282 0.2323 0.1031 Uiso 1.0 4 calc R
H(3) H 0.1128 0.1240 0.1046 0.1031 Uiso 1.0 4 calc R
H(4) H 0.1158 0.0249 -0.1246 0.0726 Uiso 1.0 4 calc R
H(5) H 0.1123 0.0777 -0.0766 0.0726 Uiso 1.0 4 calc R
H(6) H 0.0515 0.0490 -0.1017 0.0726 Uiso 1.0 4 calc R
H(7) H 0.1150 -0.0778 0.0688 0.0806 Uiso 1.0 4 calc R
H(8) H 0.0819 -0.0488 -0.0518 0.0806 Uiso 1.0 4 calc R
H(9) H 0.0430 -0.0721 0.0710 0.0806 Uiso 1.0 4 calc R
H(10) H 0.0352 -0.0681 0.3517 0.0877 Uiso 1.0 4 calc R
H(11) H 0.0723 -0.0446 0.4772 0.0877 Uiso 1.0 4 calc R
H(12) H 0.1064 -0.0768 0.3660 0.0877 Uiso 1.0 4 calc R
H(13) H 0.1184 0.0297 0.5366 0.0932 Uiso 1.0 4 calc R
H(14) H 0.0510 0.0489 0.5174 0.0932 Uiso 1.0 4 calc R
H(15) H 0.1077 0.0816 0.4855 0.0932 Uiso 1.0 4 calc R
H(16) H 0.3391 0.0583 -0.2785 0.0534 Uiso 1.0 4 calc R
H(17) H 0.2793 0.0663 -0.3725 0.0534 Uiso 1.0 4 calc R
H(18) H 0.2617 -0.0104 -0.3864 0.0550 Uiso 1.0 4 calc R
H(19) H 0.3284 -0.0180 -0.3217 0.0550 Uiso 1.0 4 calc R
H(20) H 0.3246 0.1686 0.1431 0.0633 Uiso 1.0 4 calc R
H(21) H 0.2600 0.2239 0.0527 0.0746 Uiso 1.0 4 calc R
H(22) H 0.1981 0.2072 -0.1389 0.0672 Uiso 1.0 4 calc R
H(23) H 0.3623 0.0633 -0.0132 0.0594 Uiso 1.0 4 calc R
H(24) H 0.3267 0.0613 0.1332 0.0594 Uiso 1.0 4 calc R
H(25) H 0.3797 0.0982 0.1107 0.0594 Uiso 1.0 4 calc R
H(26) H 0.1401 0.1407 -0.2661 0.0629 Uiso 1.0 4 calc R
H(27) H 0.1796 0.0960 -0.3025 0.0629 Uiso 1.0 4 calc R
H(28) H 0.1970 0.1448 -0.3693 0.0629 Uiso 1.0 4 calc R
H(29) H 0.3069 -0.1399 0.0961 0.0803 Uiso 1.0 4 calc R
H(30) H 0.2333 -0.1857 -0.0085 0.0946 Uiso 1.0 4 calc R
H(31) H 0.1746 -0.1571 -0.1927 0.0790 Uiso 1.0 4 calc R
H(32) H 0.3663 -0.0385 -0.0335 0.0729 Uiso 1.0 4 calc R
H(33) H 0.3695 -0.0731 0.0974 0.0729 Uiso 1.0 4 calc R
H(34) H 0.3252 -0.0296 0.1022 0.0729 Uiso 1.0 4 calc R
H(35) H 0.1883 -0.0765 -0.3981 0.0747 Uiso 1.0 4 calc R
H(36) H 0.1606 -0.0404 -0.2884 0.0747 Uiso 1.0 4 calc R
H(37) H 0.1306 -0.0902 -0.3058 0.0747 Uiso 1.0 4 calc R
H(38) H 0.4381 0.3340 0.4147 0.0750 Uiso 1.0 4 calc R
H(39) H 0.4933 0.3696 0.4224 0.0750 Uiso 1.0 4 calc R
H(40) H 0.4869 0.3299 0.5384 0.0750 Uiso 1.0 4 calc R
H(41) H 0.6012 0.2342 0.5540 0.0691 Uiso 1.0 4 calc R
H(42) H 0.5418 0.2608 0.6052 0.0691 Uiso 1.0 4 calc R
H(43) H 0.6035 0.2885 0.5812 0.0691 Uiso 1.0 4 calc R
H(44) H 0.6186 0.1869 0.3428 0.0742 Uiso 1.0 4 calc R
H(45) H 0.6712 0.2232 0.3095 0.0742 Uiso 1.0 4 calc R
H(46) H 0.6364 0.1980 0.1834 0.0742 Uiso 1.0 4 calc R
H(47) H 0.5387 0.2588 -0.0547 0.0698 Uiso 1.0 4 calc R
H(48) H 0.5975 0.2312 -0.0042 0.0698 Uiso 1.0 4 calc R
H(49) H 0.6020 0.2851 -0.0381 0.0698 Uiso 1.0 4 calc R
H(50) H 0.4984 0.3719 0.1329 0.0680 Uiso 1.0 4 calc R
H(51) H 0.4428 0.3369 0.1208 0.0680 Uiso 1.0 4 calc R
H(52) H 0.4963 0.3351 0.0077 0.0680 Uiso 1.0 4 calc R
H(53) H 0.3569 0.1673 0.8007 0.0630 Uiso 1.0 4 calc R
H(54) H 0.4078 0.1994 0.8723 0.0630 Uiso 1.0 4 calc R
H(55) H 0.4734 0.1408 0.8504 0.0592 Uiso 1.0 4 calc R
H(56) H 0.4248 0.1112 0.7622 0.0592 Uiso 1.0 4 calc R
H(57) H 0.2420 0.2569 0.4106 0.0790 Uiso 1.0 4 calc R
H(58) H 0.2472 0.3306 0.5075 0.0924 Uiso 1.0 4 calc R
H(59) H 0.3193 0.3482 0.6768 0.0791 Uiso 1.0 4 calc R
H(60) H 0.3462 0.1754 0.3986 0.0759 Uiso 1.0 4 calc R
H(61) H 0.2739 0.1780 0.4014 0.0759 Uiso 1.0 4 calc R
H(62) H 0.3099 0.1587 0.5350 0.0759 Uiso 1.0 4 calc R
H(63) H 0.4471 0.2827 0.7635 0.0776 Uiso 1.0 4 calc R
H(64) H 0.3951 0.2865 0.8800 0.0776 Uiso 1.0 4 calc R
H(65) H 0.4141 0.3310 0.7908 0.0776 Uiso 1.0 4 calc R
H(66) H 0.5488 0.0511 0.3269 0.0726 Uiso 1.0 4 calc R
H(67) H 0.6477 0.0591 0.4063 0.0787 Uiso 1.0 4 calc R
H(68) H 0.6689 0.1059 0.6005 0.0694 Uiso 1.0 4 calc R
H(69) H 0.4330 0.1176 0.3580 0.0671 Uiso 1.0 4 calc R
H(70) H 0.4181 0.0871 0.4939 0.0671 Uiso 1.0 4 calc R
H(71) H 0.4424 0.0629 0.3537 0.0671 Uiso 1.0 4 calc R
H(72) H 0.5712 0.1859 0.7608 0.0725 Uiso 1.0 4 calc R
H(73) H 0.6398 0.1685 0.7551 0.0725 Uiso 1.0 4 calc R
H(74) H 0.5908 0.1404 0.8444 0.0725 Uiso 1.0 4 calc R

loop_
_atom_site_aniso_label
_atom_site_aniso_U_11
_atom_site_aniso_U_22
_atom_site_aniso_U_33
_atom_site_aniso_U_12
_atom_site_aniso_U_13
_atom_site_aniso_U_23
Ti(1) 0.02882(15) 0.03228(17) 0.02528(16) -0.00051(13) -0.00176(14) 0.00058(14)
Ti(2) 0.03125(16) 0.02713(15) 0.02534(16) -0.00190(13) -0.00078(13) 0.00077(14)
Cl(1) 0.0418(3) 0.0519(3) 0.0555(4) 0.0098(3) 0.0076(3) 0.0238(3)
Cl(2) 0.0593(4) 0.0681(4) 0.0387(3) -0.0218(3) -0.0017(3) -0.0158(3)
Cl(3) 0.0720(4) 0.0385(3) 0.0383(3) -0.0051(3) 0.0073(3) -0.0097(3)
Cl(4) 0.0365(3) 0.0420(3) 0.0570(4) -0.0050(2) -0.0121(3) 0.0128(3)
N(1) 0.0316(8) 0.0306(8) 0.0306(9) -0.0002(7) -0.0022(7) 0.0013(7)
N(2) 0.0437(10) 0.0273(8) 0.0262(8) -0.0030(7) 0.0025(7) -0.0009(7)
N(3) 0.0504(10) 0.0285(8) 0.0282(9) -0.0001(8) 0.0050(8) -0.0002(7)
N(4) 0.0349(9) 0.0325(9) 0.0306(9) -0.0005(7) 0.0013(7) 0.0003(7)
N(5) 0.0425(10) 0.0460(10) 0.0291(9) 0.0051(9) 0.0080(8) 0.0031(8)
N(6) 0.0500(11) 0.0406(10) 0.0295(9) 0.0084(9) 0.0031(9) 0.0073(8)
C(1) 0.0428(12) 0.0460(13) 0.0557(15) 0.0156(10) -0.0072(12) -0.0085(12)
C(2) 0.0318(11) 0.0571(14) 0.0347(12) 0.0114(10) -0.0051(9) -0.0004(11)
C(3) 0.0261(10) 0.0507(13) 0.0428(12) -0.0014(10) -0.0047(9) -0.0074(11)
C(4) 0.0269(9) 0.0611(14) 0.0423(12) 0.0022(10) 0.0012(10) 0.0060(12)
C(5) 0.0322(11) 0.0743(17) 0.0364(13) 0.0137(11) 0.0012(9) -0.0112(12)
C(6) 0.098(3) 0.0469(16) 0.113(3) 0.0258(17) -0.028(3) -0.0106(19)
C(7) 0.0488(15) 0.091(3) 0.0413(14) 0.0143(15) -0.0065(12) 0.0165(15)
C(8) 0.0540(17) 0.0632(18) 0.084(3) -0.0090(14) -0.0091(16) -0.0285(17)
C(9) 0.0411(15) 0.106(3) 0.072(2) -0.0128(16) 0.0085(14) 0.035(2)
C(10) 0.0580(18) 0.127(4) 0.0480(17) 0.019(2) -0.0018(14) -0.031(2)
C(11) 0.0295(9) 0.0288(9) 0.0257(9) -0.0012(8) -0.0029(8) -0.0011(8)
C(12) 0.0634(14) 0.0371(11) 0.0330(11) -0.0033(10) 0.0144(11) -0.0014(10)
C(13) 0.0686(15) 0.0347(11) 0.0342(11) -0.0047(11) 0.0145(12) -0.0009(10)
C(14) 0.0434(11) 0.0275(10) 0.0306(10) -0.0063(9) 0.0042(9) -0.0002(8)
C(15) 0.0461(12) 0.0392(11) 0.0304(11) -0.0148(10) 0.0014(9) -0.0001(9)
C(16) 0.0726(18) 0.0501(14) 0.0355(12) -0.0248(14) 0.0051(12) -0.0091(11)
C(17) 0.091(3) 0.0363(13) 0.0587(17) -0.0132(14) 0.0169(17) -0.0162(13)
C(18) 0.0691(18) 0.0321(12) 0.0668(18) 0.0073(12) 0.0127(15) 0.0004(12)
C(19) 0.0475(12) 0.0336(11) 0.0417(13) 0.0011(10) 0.0033(10) 0.0018(9)
C(20) 0.0447(13) 0.0621(16) 0.0416(13) -0.0134(12) -0.0093(11) 0.0074(12)
C(21) 0.0547(14) 0.0504(14) 0.0522(15) 0.0040(11) -0.0101(14) 0.0114(13)
C(22) 0.0442(12) 0.0281(10) 0.0364(11) 0.0018(9) 0.0073(10) -0.0002(9)
C(23) 0.0490(13) 0.0408(12) 0.0475(14) 0.0130(11) 0.0066(11) 0.0069(11)
C(24) 0.085(3) 0.0513(16) 0.0647(19) 0.0267(17) 0.0182(17) 0.0192(15)
C(25) 0.110(3) 0.0285(12) 0.098(3) 0.0096(16) 0.038(3) 0.0107(16)
C(26) 0.081(2) 0.0379(13) 0.079(3) -0.0151(14) 0.0288(18) -0.0123(14)
C(27) 0.0529(13) 0.0368(11) 0.0461(14) -0.0057(10) 0.0122(12) -0.0085(11)
C(28) 0.0494(15) 0.080(2) 0.0533(16) 0.0140(14) -0.0072(13) 0.0077(15)
C(29) 0.0597(16) 0.0738(19) 0.0533(16) -0.0158(14) -0.0049(14) -0.0153(15)
C(30) 0.0366(11) 0.0307(10) 0.0449(12) -0.0077(9) 0.0022(10) -0.0068(9)
C(31) 0.0385(11) 0.0425(12) 0.0324(11) -0.0101(10) -0.0044(9) 0.0008(10)
C(32) 0.0318(10) 0.0421(11) 0.0432(12) -0.0012(9) -0.0004(10) 0.0013(10)
C(33) 0.0365(11) 0.0436(12) 0.0324(10) -0.0089(10) 0.0028(9) 0.0023(9)
C(34) 0.0356(10) 0.0331(10) 0.0418(12) -0.0089(9) -0.0038(10) 0.0081(9)
C(35) 0.0662(18) 0.0447(14) 0.077(2) -0.0046(14) 0.0119(16) -0.0226(14)
C(36) 0.0637(17) 0.0721(19) 0.0369(13) -0.0170(15) -0.0170(12) 0.0026(13)
C(37) 0.0432(13) 0.0584(16) 0.084(2) 0.0115(12) -0.0019(15) -0.0031(16)
C(38) 0.0641(17) 0.0721(19) 0.0383(13) -0.0216(15) 0.0150(12) -0.0047(13)
C(39) 0.0502(15) 0.0452(14) 0.0747(19) -0.0088(12) -0.0114(14) 0.0244(13)
C(40) 0.0349(10) 0.0319(10) 0.0276(10) -0.0017(8) -0.0012(8) -0.0010(8)
C(41) 0.0645(16) 0.0583(15) 0.0348(12) 0.0037(13) 0.0110(13) 0.0121(12)
C(42) 0.0653(16) 0.0489(13) 0.0338(12) 0.0012(12) 0.0042(12) 0.0107(11)
C(43) 0.0392(11) 0.0429(12) 0.0351(11) 0.0038(10) 0.0085(9) 0.0035(10)
C(44) 0.0373(12) 0.0686(17) 0.0439(13) -0.0043(12) 0.0052(10) 0.0031(13)
C(45) 0.0382(13) 0.099(3) 0.0601(18) 0.0067(15) 0.0017(12) 0.0156(18)
C(46) 0.0525(18) 0.091(3) 0.088(3) 0.0295(18) 0.0205(18) 0.028(2)
C(47) 0.0682(19) 0.0523(16) 0.077(2) 0.0168(14) 0.0259(18) 0.0061(15)
C(48) 0.0520(14) 0.0453(13) 0.0485(14) -0.0001(11) 0.0144(12) -0.0001(11)
C(49) 0.0575(17) 0.084(3) 0.0480(16) -0.0215(16) -0.0023(13) -0.0070(15)
C(50) 0.087(2) 0.0548(16) 0.0520(16) -0.0065(15) 0.0061(17) -0.0114(15)
C(51) 0.0488(12) 0.0361(11) 0.0339(11) 0.0064(10) -0.0030(10) 0.0066(9)
C(52) 0.0656(16) 0.0398(12) 0.0382(12) 0.0052(12) -0.0040(12) 0.0035(10)
C(53) 0.084(2) 0.0536(16) 0.0441(15) 0.0185(15) 0.0016(15) -0.0008(12)
C(54) 0.0692(19) 0.0643(18) 0.0633(19) 0.0320(16) 0.0065(16) 0.0064(15)
C(55) 0.0505(15) 0.0582(16) 0.0647(18) 0.0160(13) -0.0055(13) 0.0157(15)
C(56) 0.0511(13) 0.0406(12) 0.0461(14) 0.0059(10) -0.0088(11) 0.0117(11)
C(57) 0.0705(18) 0.0511(15) 0.0462(15) -0.0046(14) -0.0115(14) -0.0044(12)
C(58) 0.0648(17) 0.0592(16) 0.0573(17) 0.0047(13) -0.0246(14) 0.0031(14)

loop_
_atom_type_symbol
_atom_type_description
_atom_type_scat_dispersion_real
_atom_type_scat_dispersion_imag
_atom_type_scat_source
C C 0.003 0.002
;
International Tables for Crystallography
(1992, Vol. C, Tables 4.2.6.8 and 6.1.1.4)
;
H H 0.000 0.000
;
International Tables for Crystallography
(1992, Vol. C, Table 6.1.1.4)
;
Cl Cl 0.148 0.159
;
International Tables for Crystallography
(1992, Vol. C, Tables 4.2.6.8 and 6.1.1.4)
;
N N 0.006 0.003
;
International Tables for Crystallography
(1992, Vol. C, Tables 4.2.6.8 and 6.1.1.4)
;
Ti Ti 0.278 0.446
;
International Tables for Crystallography
(1992, Vol. C, Tables 4.2.6.8 and 6.1.1.4)
;

loop_
_geom_angle_atom_site_label_1
_geom_angle_atom_site_label_2
_geom_angle_atom_site_label_3
_geom_angle
_geom_angle_publ_flag
_geom_angle_site_symmetry_1
_geom_angle_site_symmetry_3
Cl(1) Ti(1) Cl(2) 99.36(3) yes . .
Cl(1) Ti(1) N(1) 105.04(6) yes . .
Cl(1) Ti(1) C(1) 140.59(7) yes . .
Cl(1) Ti(1) C(2) 132.12(7) yes . .
Cl(1) Ti(1) C(3) 97.61(7) yes . .
Cl(1) Ti(1) C(4) 84.70(7) yes . .
Cl(1) Ti(1) C(5) 106.76(8) yes . .
Cl(2) Ti(1) N(1) 104.71(6) yes . .
Cl(2) Ti(1) C(1) 90.26(7) yes . .
Cl(2) Ti(1) C(2) 122.59(7) yes . .
Cl(2) Ti(1) C(3) 144.66(7) yes . .
Cl(2) Ti(1) C(4) 117.33(7) yes . .
Cl(2) Ti(1) C(5) 88.45(7) yes . .
N(1) Ti(1) C(1) 109.26(9) yes . .
N(1) Ti(1) C(2) 86.91(8) yes . .
N(1) Ti(1) C(3) 100.43(9) yes . .
N(1) Ti(1) C(4) 134.77(9) yes . .
N(1) Ti(1) C(5) 142.93(9) yes . .
C(1) Ti(1) C(2) 34.98(9) yes . .
C(1) Ti(1) C(3) 57.83(9) yes . .
C(1) Ti(1) C(4) 57.34(9) yes . .
C(1) Ti(1) C(5) 34.92(10) yes . .
C(2) Ti(1) C(3) 34.64(9) yes . .
C(2) Ti(1) C(4) 57.30(9) yes . .
C(2) Ti(1) C(5) 57.50(9) yes . .
C(3) Ti(1) C(4) 34.45(9) yes . .
C(3) Ti(1) C(5) 56.94(9) yes . .
C(4) Ti(1) C(5) 33.62(10) yes . .
Cl(3) Ti(2) Cl(4) 99.78(3) yes . .
Cl(3) Ti(2) N(4) 104.13(6) yes . .
Cl(3) Ti(2) C(30) 145.11(6) yes . .
Cl(3) Ti(2) C(31) 123.29(6) yes . .
Cl(3) Ti(2) C(32) 90.95(6) yes . .
Cl(3) Ti(2) C(33) 88.32(6) yes . .
Cl(3) Ti(2) C(34) 117.09(6) yes . .
Cl(4) Ti(2) N(4) 104.47(6) yes . .
Cl(4) Ti(2) C(30) 96.69(6) yes . .
Cl(4) Ti(2) C(31) 131.31(6) yes . .
Cl(4) Ti(2) C(32) 141.05(6) yes . .
Cl(4) Ti(2) C(33) 107.55(6) yes . .
Cl(4) Ti(2) C(34) 84.66(6) yes . .
N(4) Ti(2) C(30) 101.18(8) yes . .
N(4) Ti(2) C(31) 87.26(8) yes . .
N(4) Ti(2) C(32) 109.00(9) yes . .
N(4) Ti(2) C(33) 142.99(8) yes . .
N(4) Ti(2) C(34) 135.70(8) yes . .
C(30) Ti(2) C(31) 34.82(8) yes . .
C(30) Ti(2) C(32) 57.98(8) yes . .
C(30) Ti(2) C(33) 57.32(8) yes . .
C(30) Ti(2) C(34) 34.60(8) yes . .
C(31) Ti(2) C(32) 34.83(8) yes . .
C(31) Ti(2) C(33) 57.57(8) yes . .
C(31) Ti(2) C(34) 57.40(8) yes . .
C(32) Ti(2) C(33) 34.96(8) yes . .
C(32) Ti(2) C(34) 57.43(8) yes . .
C(33) Ti(2) C(34) 33.86(8) yes . .
C(59) Cl(5) C(59) 48.7(6) yes . 4_655
Ti(1) N(1) C(11) 177.15(16) yes . .
C(11) N(2) C(12) 111.71(17) yes . .
C(11) N(2) C(14) 124.62(17) yes . .
C(12) N(2) C(14) 120.85(18) yes . .
C(11) N(3) C(13) 111.90(17) yes . .
C(11) N(3) C(22) 124.19(18) yes . .
C(13) N(3) C(22) 123.84(18) yes . .
Ti(2) N(4) C(40) 177.32(16) yes . .
C(40) N(5) C(41) 112.0(2) yes . .
C(40) N(5) C(43) 124.73(19) yes . .
C(41) N(5) C(43) 122.6(2) yes . .
C(40) N(6) C(42) 111.93(19) yes . .
C(40) N(6) C(51) 123.90(19) yes . .
C(42) N(6) C(51) 123.4(2) yes . .
Ti(1) C(1) C(2) 72.43(14) yes . .
Ti(1) C(1) C(5) 74.18(15) yes . .
Ti(1) C(1) C(6) 120.8(2) yes . .
C(2) C(1) C(5) 107.1(3) yes . .
C(2) C(1) C(6) 126.3(3) yes . .
C(5) C(1) C(6) 126.6(3) yes . .
Ti(1) C(2) C(1) 72.59(14) yes . .
Ti(1) C(2) C(3) 73.19(13) yes . .
Ti(1) C(2) C(7) 121.92(17) yes . .
C(1) C(2) C(3) 108.1(3) yes . .
C(1) C(2) C(7) 125.9(3) yes . .
C(3) C(2) C(7) 126.0(3) yes . .
Ti(1) C(3) C(2) 72.18(13) yes . .
Ti(1) C(3) C(4) 74.64(13) yes . .
Ti(1) C(3) C(8) 121.11(17) yes . .
C(2) C(3) C(4) 108.3(3) yes . .
C(2) C(3) C(8) 127.1(3) yes . .
C(4) C(3) C(8) 124.6(3) yes . .
Ti(1) C(4) C(3) 70.91(12) yes . .
Ti(1) C(4) C(5) 72.54(14) yes . .
Ti(1) C(4) C(9) 126.25(17) yes . .
C(3) C(4) C(5) 107.9(3) yes . .
C(3) C(4) C(9) 124.1(3) yes . .
C(5) C(4) C(9) 127.7(3) yes . .
Ti(1) C(5) C(1) 70.90(14) yes . .
Ti(1) C(5) C(4) 73.83(14) yes . .
Ti(1) C(5) C(10) 122.20(19) yes . .
C(1) C(5) C(4) 108.6(3) yes . .
C(1) C(5) C(10) 127.0(3) yes . .
C(4) C(5) C(10) 124.4(3) yes . .
N(1) C(11) N(2) 126.64(19) yes . .
N(1) C(11) N(3) 124.87(19) yes . .
N(2) C(11) N(3) 108.50(17) yes . .
N(2) C(12) C(13) 103.06(19) yes . .
N(3) C(13) C(12) 103.22(19) yes . .
N(2) C(14) C(15) 119.12(19) yes . .
N(2) C(14) C(19) 118.73(19) yes . .
C(15) C(14) C(19) 122.1(2) yes . .
C(14) C(15) C(16) 117.9(3) yes . .
C(14) C(15) C(20) 122.5(2) yes . .
C(16) C(15) C(20) 119.5(3) yes . .
C(15) C(16) C(17) 121.0(3) yes . .
C(16) C(17) C(18) 120.5(3) yes . .
C(17) C(18) C(19) 121.3(3) yes . .
C(14) C(19) C(18) 117.1(3) yes . .
C(14) C(19) C(21) 122.7(2) yes . .
C(18) C(19) C(21) 120.1(3) yes . .
N(3) C(22) C(23) 119.1(2) yes . .
N(3) C(22) C(27) 118.8(2) yes . .
C(23) C(22) C(27) 122.1(2) yes . .
C(22) C(23) C(24) 117.7(3) yes . .
C(22) C(23) C(28) 121.6(3) yes . .
C(24) C(23) C(28) 120.7(3) yes . .
C(23) C(24) C(25) 121.2(4) yes . .
C(24) C(25) C(26) 120.4(3) yes . .
C(25) C(26) C(27) 120.7(3) yes . .
C(22) C(27) C(26) 117.7(3) yes . .
C(22) C(27) C(29) 122.5(3) yes . .
C(26) C(27) C(29) 119.8(3) yes . .
Ti(2) C(30) C(31) 72.14(13) yes . .
Ti(2) C(30) C(34) 74.92(12) yes . .
Ti(2) C(30) C(35) 120.81(17) yes . .
C(31) C(30) C(34) 107.98(19) yes . .
C(31) C(30) C(35) 127.4(3) yes . .
C(34) C(30) C(35) 124.6(3) yes . .
Ti(2) C(31) C(30) 73.04(13) yes . .
Ti(2) C(31) C(32) 72.40(13) yes . .
Ti(2) C(31) C(36) 123.66(18) yes . .
C(30) C(31) C(32) 108.3(2) yes . .
C(30) C(31) C(36) 125.2(3) yes . .
C(32) C(31) C(36) 126.4(3) yes . .
Ti(2) C(32) C(31) 72.77(13) yes . .
Ti(2) C(32) C(33) 74.69(13) yes . .
Ti(2) C(32) C(37) 119.83(17) yes . .
C(31) C(32) C(33) 107.8(2) yes . .
C(31) C(32) C(37) 125.4(3) yes . .
C(33) C(32) C(37) 126.8(3) yes . .
Ti(2) C(33) C(32) 70.36(13) yes . .
Ti(2) C(33) C(34) 73.76(13) yes . .
Ti(2) C(33) C(38) 122.36(18) yes . .
C(32) C(33) C(34) 108.0(2) yes . .
C(32) C(33) C(38) 126.5(3) yes . .
C(34) C(33) C(38) 125.5(3) yes . .
Ti(2) C(34) C(30) 70.48(12) yes . .
Ti(2) C(34) C(33) 72.38(13) yes . .
Ti(2) C(34) C(39) 126.12(16) yes . .
C(30) C(34) C(33) 107.85(19) yes . .
C(30) C(34) C(39) 124.8(2) yes . .
C(33) C(34) C(39) 127.2(3) yes . .
N(4) C(40) N(5) 125.30(19) yes . .
N(4) C(40) N(6) 126.07(19) yes . .
N(5) C(40) N(6) 108.62(19) yes . .
N(5) C(41) C(42) 103.4(2) yes . .
N(6) C(42) C(41) 103.6(2) yes . .
N(5) C(43) C(44) 119.2(3) yes . .
N(5) C(43) C(48) 118.8(2) yes . .
C(44) C(43) C(48) 122.0(3) yes . .
C(43) C(44) C(45) 118.1(3) yes . .
C(43) C(44) C(49) 120.7(3) yes . .
C(45) C(44) C(49) 121.3(3) yes . .
C(44) C(45) C(46) 120.6(3) yes . .
C(45) C(46) C(47) 120.7(4) yes . .
C(46) C(47) C(48) 121.2(3) yes . .
C(43) C(48) C(47) 117.5(3) yes . .
C(43) C(48) C(50) 121.8(3) yes . .
C(47) C(48) C(50) 120.7(3) yes . .
N(6) C(51) C(52) 119.6(3) yes . .
N(6) C(51) C(56) 118.4(2) yes . .
C(52) C(51) C(56) 122.0(3) yes . .
C(51) C(52) C(53) 117.7(3) yes . .
C(51) C(52) C(57) 121.3(3) yes . .
C(53) C(52) C(57) 121.0(3) yes . .
C(52) C(53) C(54) 121.5(3) yes . .
C(53) C(54) C(55) 120.0(3) yes . .
C(54) C(55) C(56) 121.2(3) yes . .
C(51) C(56) C(55) 117.5(3) yes . .
C(51) C(56) C(58) 122.5(3) yes . .
C(55) C(56) C(58) 120.0(3) yes . .
Cl(5) C(59) Cl(5) 41.3(4) yes . 4_655
Cl(5) C(59) Cl(6) 106.4(6) yes . .
Cl(5) C(59) C(59) 64.6(7) yes . 4_655
Cl(5) C(59) Cl(6) 105.6(7) yes 4_655 .
Cl(5) C(59) C(59) 66.7(7) yes 4_655 4_655
Cl(6) C(59) C(59) 43.5(6) yes . 4_655
C(1) C(6) H(1) 109.462 no . .
C(1) C(6) H(2) 109.462 no . .
C(1) C(6) H(3) 109.465 no . .
H(1) C(6) H(2) 109.483 no . .
H(1) C(6) H(3) 109.484 no . .
H(2) C(6) H(3) 109.471 no . .
C(2) C(7) H(4) 109.485 no . .
C(2) C(7) H(5) 109.469 no . .
C(2) C(7) H(6) 109.474 no . .
H(4) C(7) H(5) 109.469 no . .
H(4) C(7) H(6) 109.474 no . .
H(5) C(7) H(6) 109.456 no . .
C(3) C(8) H(7) 109.470 no . .
C(3) C(8) H(8) 109.473 no . .
C(3) C(8) H(9) 109.460 no . .
H(7) C(8) H(8) 109.470 no . .
H(7) C(8) H(9) 109.478 no . .
H(8) C(8) H(9) 109.475 no . .
C(4) C(9) H(10) 109.476 no . .
C(4) C(9) H(11) 109.469 no . .
C(4) C(9) H(12) 109.476 no . .
H(10) C(9) H(11) 109.469 no . .
H(10) C(9) H(12) 109.467 no . .
H(11) C(9) H(12) 109.471 no . .
C(5) C(10) H(13) 109.482 no . .
C(5) C(10) H(14) 109.464 no . .
C(5) C(10) H(15) 109.465 no . .
H(13) C(10) H(14) 109.476 no . .
H(13) C(10) H(15) 109.475 no . .
H(14) C(10) H(15) 109.466 no . .
N(2) C(12) H(16) 111.145 no . .
N(2) C(12) H(17) 111.146 no . .
C(13) C(12) H(16) 111.157 no . .
C(13) C(12) H(17) 111.144 no . .
H(16) C(12) H(17) 109.105 no . .
N(3) C(13) H(18) 111.115 no . .
N(3) C(13) H(19) 111.120 no . .
C(12) C(13) H(18) 111.114 no . .
C(12) C(13) H(19) 111.126 no . .
H(18) C(13) H(19) 109.074 no . .
C(15) C(16) H(20) 119.514 no . .
C(17) C(16) H(20) 119.525 no . .
C(16) C(17) H(21) 119.743 no . .
C(18) C(17) H(21) 119.753 no . .
C(17) C(18) H(22) 119.333 no . .
C(19) C(18) H(22) 119.338 no . .
C(15) C(20) H(23) 109.475 no . .
C(15) C(20) H(24) 109.482 no . .
C(15) C(20) H(25) 109.465 no . .
H(23) C(20) H(24) 109.478 no . .
H(23) C(20) H(25) 109.458 no . .
H(24) C(20) H(25) 109.468 no . .
C(19) C(21) H(26) 109.473 no . .
C(19) C(21) H(27) 109.477 no . .
C(19) C(21) H(28) 109.479 no . .
H(26) C(21) H(27) 109.463 no . .
H(26) C(21) H(28) 109.473 no . .
H(27) C(21) H(28) 109.462 no . .
C(23) C(24) H(29) 119.412 no . .
C(25) C(24) H(29) 119.392 no . .
C(24) C(25) H(30) 119.834 no . .
C(26) C(25) H(30) 119.805 no . .
C(25) C(26) H(31) 119.640 no . .
C(27) C(26) H(31) 119.614 no . .
C(23) C(28) H(32) 109.470 no . .
C(23) C(28) H(33) 109.471 no . .
C(23) C(28) H(34) 109.480 no . .
H(32) C(28) H(33) 109.465 no . .
H(32) C(28) H(34) 109.465 no . .
H(33) C(28) H(34) 109.476 no . .
C(27) C(29) H(35) 109.478 no . .
C(27) C(29) H(36) 109.488 no . .
C(27) C(29) H(37) 109.466 no . .
H(35) C(29) H(36) 109.471 no . .
H(35) C(29) H(37) 109.471 no . .
H(36) C(29) H(37) 109.455 no . .
C(30) C(35) H(38) 109.472 no . .
C(30) C(35) H(39) 109.473 no . .
C(30) C(35) H(40) 109.465 no . .
H(38) C(35) H(39) 109.471 no . .
H(38) C(35) H(40) 109.472 no . .
H(39) C(35) H(40) 109.474 no . .
C(31) C(36) H(41) 109.478 no . .
C(31) C(36) H(42) 109.460 no . .
C(31) C(36) H(43) 109.474 no . .
H(41) C(36) H(42) 109.468 no . .
H(41) C(36) H(43) 109.473 no . .
H(42) C(36) H(43) 109.475 no . .
C(32) C(37) H(44) 109.473 no . .
C(32) C(37) H(45) 109.462 no . .
C(32) C(37) H(46) 109.468 no . .
H(44) C(37) H(45) 109.471 no . .
H(44) C(37) H(46) 109.482 no . .
H(45) C(37) H(46) 109.471 no . .
C(33) C(38) H(47) 109.468 no . .
C(33) C(38) H(48) 109.476 no . .
C(33) C(38) H(49) 109.469 no . .
H(47) C(38) H(48) 109.469 no . .
H(47) C(38) H(49) 109.472 no . .
H(48) C(38) H(49) 109.473 no . .
C(34) C(39) H(50) 109.473 no . .
C(34) C(39) H(51) 109.464 no . .
C(34) C(39) H(52) 109.463 no . .
H(50) C(39) H(51) 109.478 no . .
H(50) C(39) H(52) 109.480 no . .
H(51) C(39) H(52) 109.470 no . .
N(5) C(41) H(53) 111.096 no . .
N(5) C(41) H(54) 111.100 no . .
C(42) C(41) H(53) 111.089 no . .
C(42) C(41) H(54) 111.080 no . .
H(53) C(41) H(54) 109.051 no . .
N(6) C(42) H(55) 111.047 no . .
N(6) C(42) H(56) 111.047 no . .
C(41) C(42) H(55) 111.039 no . .
C(41) C(42) H(56) 111.035 no . .
H(55) C(42) H(56) 109.026 no . .
C(44) C(45) H(57) 119.719 no . .
C(46) C(45) H(57) 119.695 no . .
C(45) C(46) H(58) 119.676 no . .
C(47) C(46) H(58) 119.665 no . .
C(46) C(47) H(59) 119.440 no . .
C(48) C(47) H(59) 119.408 no . .
C(44) C(49) H(60) 109.458 no . .
C(44) C(49) H(61) 109.465 no . .
C(44) C(49) H(62) 109.465 no . .
H(60) C(49) H(61) 109.475 no . .
H(60) C(49) H(62) 109.475 no . .
H(61) C(49) H(62) 109.490 no . .
C(48) C(50) H(63) 109.483 no . .
C(48) C(50) H(64) 109.481 no . .
C(48) C(50) H(65) 109.465 no . .
H(63) C(50) H(64) 109.485 no . .
H(63) C(50) H(65) 109.454 no . .
H(64) C(50) H(65) 109.460 no . .
C(52) C(53) H(66) 119.254 no . .
C(54) C(53) H(66) 119.228 no . .
C(53) C(54) H(67) 120.004 no . .
C(55) C(54) H(67) 120.007 no . .
C(54) C(55) H(68) 119.400 no . .
C(56) C(55) H(68) 119.424 no . .
C(52) C(57) H(69) 109.473 no . .
C(52) C(57) H(70) 109.475 no . .
C(52) C(57) H(71) 109.465 no . .
H(69) C(57) H(70) 109.470 no . .
H(69) C(57) H(71) 109.473 no . .
H(70) C(57) H(71) 109.472 no . .
C(56) C(58) H(72) 109.476 no . .
C(56) C(58) H(73) 109.466 no . .
C(56) C(58) H(74) 109.485 no . .
H(72) C(58) H(73) 109.461 no . .
H(72) C(58) H(74) 109.476 no . .
H(73) C(58) H(74) 109.463 no . .

loop_
_geom_bond_atom_site_label_1
_geom_bond_atom_site_label_2
_geom_bond_distance
_geom_bond_publ_flag
_geom_bond_site_symmetry_2
Ti(1) Cl(1) 2.2955(7) yes .
Ti(1) Cl(2) 2.3026(9) yes .
Ti(1) N(1) 1.7898(18) yes .
Ti(1) C(1) 2.354(3) yes .
Ti(1) C(2) 2.352(3) yes .
Ti(1) C(3) 2.365(3) yes .
Ti(1) C(4) 2.413(3) yes .
Ti(1) C(5) 2.396(3) yes .
Ti(2) Cl(3) 2.3087(7) yes .
Ti(2) Cl(4) 2.2956(6) yes .
Ti(2) N(4) 1.7874(19) yes .
Ti(2) C(30) 2.364(2) yes .
Ti(2) C(31) 2.352(3) yes .
Ti(2) C(32) 2.348(3) yes .
Ti(2) C(33) 2.404(3) yes .
Ti(2) C(34) 2.422(2) yes .
Cl(5) C(59) 1.767(13) yes .
Cl(5) C(59) 1.739(13) yes 4_655
Cl(6) C(59) 1.808(12) yes .
N(1) C(11) 1.303(3) yes .
N(2) C(11) 1.359(3) yes .
N(2) C(12) 1.465(3) yes .
N(2) C(14) 1.433(3) yes .
N(3) C(11) 1.364(3) yes .
N(3) C(13) 1.464(3) yes .
N(3) C(22) 1.430(3) yes .
N(4) C(40) 1.299(3) yes .
N(5) C(40) 1.356(3) yes .
N(5) C(41) 1.474(4) yes .
N(5) C(43) 1.429(3) yes .
N(6) C(40) 1.360(3) yes .
N(6) C(42) 1.466(4) yes .
N(6) C(51) 1.436(3) yes .
C(1) C(2) 1.414(4) yes .
C(1) C(5) 1.426(4) yes .
C(1) C(6) 1.495(4) yes .
C(2) C(3) 1.404(4) yes .
C(2) C(7) 1.511(4) yes .
C(3) C(4) 1.416(4) yes .
C(3) C(8) 1.499(5) yes .
C(4) C(5) 1.391(4) yes .
C(4) C(9) 1.509(5) yes .
C(5) C(10) 1.505(5) yes .
C(12) C(13) 1.526(4) yes .
C(14) C(15) 1.399(4) yes .
C(14) C(19) 1.399(4) yes .
C(15) C(16) 1.396(4) yes .
C(15) C(20) 1.500(4) yes .
C(16) C(17) 1.361(5) yes .
C(17) C(18) 1.379(5) yes .
C(18) C(19) 1.395(4) yes .
C(19) C(21) 1.506(4) yes .
C(22) C(23) 1.391(4) yes .
C(22) C(27) 1.400(4) yes .
C(23) C(24) 1.391(4) yes .
C(23) C(28) 1.499(4) yes .
C(24) C(25) 1.373(6) yes .
C(25) C(26) 1.377(6) yes .
C(26) C(27) 1.395(4) yes .
C(27) C(29) 1.490(4) yes .
C(30) C(31) 1.411(3) yes .
C(30) C(34) 1.424(4) yes .
C(30) C(35) 1.501(4) yes .
C(31) C(32) 1.407(4) yes .
C(31) C(36) 1.503(4) yes .
C(32) C(33) 1.428(4) yes .
C(32) C(37) 1.505(4) yes .
C(33) C(34) 1.405(3) yes .
C(33) C(38) 1.500(4) yes .
C(34) C(39) 1.495(4) yes .
C(41) C(42) 1.515(4) yes .
C(43) C(44) 1.393(4) yes .
C(43) C(48) 1.405(4) yes .
C(44) C(45) 1.397(5) yes .
C(44) C(49) 1.501(5) yes .
C(45) C(46) 1.377(6) yes .
C(46) C(47) 1.372(5) yes .
C(47) C(48) 1.393(5) yes .
C(48) C(50) 1.488(5) yes .
C(51) C(52) 1.397(4) yes .
C(51) C(56) 1.409(4) yes .
C(52) C(53) 1.392(5) yes .
C(52) C(57) 1.497(5) yes .
C(53) C(54) 1.372(5) yes .
C(54) C(55) 1.386(5) yes .
C(55) C(56) 1.391(4) yes .
C(56) C(58) 1.492(4) yes .
C(59) C(59) 1.446(16) yes 4_655
C(6) H(1) 0.970 no .
C(6) H(2) 0.970 no .
C(6) H(3) 0.970 no .
C(7) H(4) 0.970 no .
C(7) H(5) 0.970 no .
C(7) H(6) 0.970 no .
C(8) H(7) 0.970 no .
C(8) H(8) 0.970 no .
C(8) H(9) 0.970 no .
C(9) H(10) 0.970 no .
C(9) H(11) 0.970 no .
C(9) H(12) 0.970 no .
C(10) H(13) 0.970 no .
C(10) H(14) 0.970 no .
C(10) H(15) 0.970 no .
C(12) H(16) 0.980 no .
C(12) H(17) 0.980 no .
C(13) H(18) 0.980 no .
C(13) H(19) 0.980 no .
C(16) H(20) 0.940 no .
C(17) H(21) 0.940 no .
C(18) H(22) 0.940 no .
C(20) H(23) 0.970 no .
C(20) H(24) 0.970 no .
C(20) H(25) 0.970 no .
C(21) H(26) 0.970 no .
C(21) H(27) 0.970 no .
C(21) H(28) 0.970 no .
C(24) H(29) 0.940 no .
C(25) H(30) 0.940 no .
C(26) H(31) 0.940 no .
C(28) H(32) 0.970 no .
C(28) H(33) 0.970 no .
C(28) H(34) 0.970 no .
C(29) H(35) 0.970 no .
C(29) H(36) 0.970 no .
C(29) H(37) 0.970 no .
C(35) H(38) 0.970 no .
C(35) H(39) 0.970 no .
C(35) H(40) 0.970 no .
C(36) H(41) 0.970 no .
C(36) H(42) 0.970 no .
C(36) H(43) 0.970 no .
C(37) H(44) 0.970 no .
C(37) H(45) 0.970 no .
C(37) H(46) 0.970 no .
C(38) H(47) 0.970 no .
C(38) H(48) 0.970 no .
C(38) H(49) 0.970 no .
C(39) H(50) 0.970 no .
C(39) H(51) 0.970 no .
C(39) H(52) 0.970 no .
C(41) H(53) 0.980 no .
C(41) H(54) 0.980 no .
C(42) H(55) 0.980 no .
C(42) H(56) 0.980 no .
C(45) H(57) 0.940 no .
C(46) H(58) 0.940 no .
C(47) H(59) 0.940 no .
C(49) H(60) 0.970 no .
C(49) H(61) 0.970 no .
C(49) H(62) 0.970 no .
C(50) H(63) 0.970 no .
C(50) H(64) 0.970 no .
C(50) H(65) 0.970 no .
C(53) H(66) 0.940 no .
C(54) H(67) 0.940 no .
C(55) H(68) 0.940 no .
C(57) H(69) 0.970 no .
C(57) H(70) 0.970 no .
C(57) H(71) 0.970 no .
C(58) H(72) 0.970 no .
C(58) H(73) 0.970 no .
C(58) H(74) 0.970 no .

loop_
_geom_contact_atom_site_label_1
_geom_contact_atom_site_label_2
_geom_contact_distance
_geom_contact_publ_flag
_geom_contact_site_symmetry_2
Cl(1) C(9) 3.279(4) no .
Cl(1) C(23) 3.566(3) no .
Cl(2) C(6) 3.464(5) no .
Cl(2) C(10) 3.415(4) no .
Cl(3) C(37) 3.482(3) no .
Cl(3) C(38) 3.405(4) no .
Cl(4) C(39) 3.284(3) no .
Cl(4) C(44) 3.586(3) no .
N(1) C(7) 3.104(4) no .
N(1) C(12) 3.596(3) no .
N(1) C(13) 3.597(3) no .
N(1) C(14) 2.960(3) no .
N(1) C(15) 3.316(3) no .
N(1) C(20) 3.291(4) no .
N(1) C(22) 2.914(3) no .
N(1) C(23) 3.309(3) no .
N(1) C(28) 3.340(4) no .
N(2) C(20) 2.904(4) no .
N(2) C(21) 2.901(4) no .
N(2) C(22) 3.586(3) no .
N(3) C(14) 3.586(3) no .
N(3) C(28) 2.873(4) no .
N(3) C(29) 2.889(4) no .
N(4) C(36) 3.152(4) no .
N(4) C(41) 3.599(4) no .
N(4) C(42) 3.596(3) no .
N(4) C(43) 2.926(3) no .
N(4) C(44) 3.371(3) no .
N(4) C(49) 3.400(4) no .
N(4) C(51) 2.929(3) no .
N(4) C(52) 3.340(4) no .
N(4) C(57) 3.383(4) no .
N(5) C(49) 2.857(4) no .
N(5) C(50) 2.877(4) no .
N(5) C(51) 3.585(3) no .
N(6) C(43) 3.579(3) no .
N(6) C(57) 2.884(4) no .
N(6) C(58) 2.894(4) no .
C(6) C(7) 3.185(6) no .
C(6) C(10) 3.223(6) no .
C(7) C(8) 3.197(5) no .
C(7) C(11) 3.447(4) no .
C(8) C(9) 3.115(6) no .
C(9) C(10) 3.166(6) no .
C(11) C(15) 3.137(3) no .
C(11) C(19) 3.522(3) no .
C(11) C(20) 3.160(4) no .
C(11) C(23) 3.175(3) no .
C(11) C(27) 3.459(3) no .
C(11) C(28) 3.230(4) no .
C(12) C(15) 3.409(4) no .
C(12) C(19) 3.279(4) no .
C(12) C(21) 3.402(4) no .
C(13) C(23) 3.513(4) no .
C(13) C(27) 3.260(4) no .
C(13) C(29) 3.311(4) no .
C(14) C(17) 2.752(4) no .
C(15) C(18) 2.779(4) no .
C(16) C(19) 2.796(4) no .
C(22) C(25) 2.751(4) no .
C(23) C(26) 2.789(5) no .
C(24) C(27) 2.784(5) no .
C(35) C(36) 3.191(5) no .
C(35) C(39) 3.132(5) no .
C(36) C(37) 3.170(5) no .
C(36) C(40) 3.527(4) no .
C(37) C(38) 3.221(5) no .
C(38) C(39) 3.181(5) no .
C(40) C(44) 3.184(4) no .
C(40) C(48) 3.468(4) no .
C(40) C(49) 3.213(4) no .
C(40) C(52) 3.186(4) no .
C(40) C(56) 3.467(4) no .
C(40) C(57) 3.248(4) no .
C(41) C(44) 3.452(4) no .
C(41) C(48) 3.301(4) no .
C(41) C(50) 3.380(4) no .
C(42) C(52) 3.471(4) no .
C(42) C(56) 3.312(4) no .
C(42) C(58) 3.379(5) no .
C(43) C(46) 2.753(5) no .
C(44) C(47) 2.787(5) no .
C(45) C(48) 2.795(4) no .
C(51) C(54) 2.759(5) no .
C(52) C(55) 2.792(4) no .
C(53) C(56) 2.792(4) no .
C(15) C(41) 3.492(4) no 1_554
C(16) C(41) 3.434(4) no 1_554
C(41) C(15) 3.492(4) no 1_556
C(41) C(16) 3.434(4) no 1_556
Ti(1) H(1) 3.3576 no .
Ti(1) H(4) 3.4719 no .
Ti(1) H(5) 3.5947 no .
Ti(1) H(7) 3.3141 no .
Ti(1) H(12) 3.4724 no .
Ti(1) H(13) 3.4688 no .
Ti(1) H(24) 3.4533 no .
Ti(1) H(34) 3.4550 no .
Ti(2) H(38) 3.3316 no .
Ti(2) H(42) 3.4473 no .
Ti(2) H(44) 3.3313 no .
Ti(2) H(47) 3.4724 no .
Ti(2) H(51) 3.4649 no .
Ti(2) H(60) 3.5530 no .
Ti(2) H(69) 3.5303 no .
Cl(1) H(7) 3.2804 no .
Cl(1) H(12) 2.6447 no .
Cl(1) H(34) 3.0633 no .
Cl(2) H(1) 2.8115 no .
Cl(2) H(13) 3.3088 no .
Cl(2) H(15) 3.1182 no .
Cl(2) H(24) 2.8350 no .
Cl(3) H(44) 3.3597 no .
Cl(3) H(46) 3.2070 no .
Cl(3) H(47) 3.2708 no .
Cl(3) H(48) 3.1259 no .
Cl(3) H(69) 2.9283 no .
Cl(4) H(38) 3.2207 no .
Cl(4) H(51) 2.6381 no .
Cl(4) H(60) 3.2141 no .
N(1) H(4) 2.7856 no .
N(1) H(5) 3.1413 no .
N(1) H(23) 3.3669 no .
N(1) H(24) 2.7612 no .
N(1) H(34) 2.7049 no .
N(2) H(4) 3.3489 no .
N(2) H(5) 3.3885 no .
N(2) H(18) 2.9256 no .
N(2) H(19) 3.0744 no .
N(2) H(23) 2.6219 no .
N(2) H(24) 3.1253 no .
N(2) H(27) 2.4534 no .
N(2) H(28) 3.4285 no .
N(3) H(4) 3.4396 no .
N(3) H(16) 2.9272 no .
N(3) H(17) 3.0755 no .
N(3) H(23) 3.5197 no .
N(3) H(32) 2.7025 no .
N(3) H(34) 2.9474 no .
N(3) H(35) 3.1715 no .
N(3) H(36) 2.5610 no .
N(4) H(41) 3.2964 no .
N(4) H(42) 2.7618 no .
N(4) H(60) 2.7365 no .
N(4) H(69) 2.7774 no .
N(5) H(42) 3.4362 no .
N(5) H(55) 3.0488 no .
N(5) H(56) 2.9631 no .
N(5) H(60) 2.8814 no .
N(5) H(62) 2.7238 no .
N(5) H(63) 2.5793 no .
N(5) H(64) 3.1071 no .
N(6) H(42) 3.3962 no .
N(6) H(53) 3.0462 no .
N(6) H(54) 2.9608 no .
N(6) H(69) 2.9930 no .
N(6) H(70) 2.6786 no .
N(6) H(72) 2.5488 no .
N(6) H(74) 3.1994 no .
C(1) H(4) 3.3042 no .
C(1) H(5) 2.7045 no .
C(1) H(6) 3.0822 no .
C(1) H(13) 3.2932 no .
C(1) H(14) 3.1409 no .
C(1) H(15) 2.7108 no .
C(2) H(1) 3.2491 no .
C(2) H(2) 3.1394 no .
C(2) H(3) 2.6717 no .
C(2) H(7) 3.2004 no .
C(2) H(8) 2.6776 no .
C(2) H(9) 3.1998 no .
C(3) H(4) 2.7570 no .
C(3) H(5) 3.3390 no .
C(3) H(6) 2.9751 no .
C(3) H(10) 2.8128 no .
C(3) H(11) 3.3536 no .
C(3) H(12) 2.8581 no .
C(4) H(7) 2.8488 no .
C(4) H(8) 3.3498 no .
C(4) H(9) 2.8174 no .
C(4) H(13) 2.7422 no .
C(4) H(14) 2.9029 no .
C(4) H(15) 3.3201 no .
C(5) H(1) 2.8222 no .
C(5) H(2) 2.9148 no .
C(5) H(3) 3.3671 no .
C(5) H(10) 3.1925 no .
C(5) H(11) 2.6897 no .
C(5) H(12) 3.2115 no .
C(6) H(5) 2.8199 no .
C(6) H(6) 3.5959 no .
C(6) H(15) 2.8394 no .
C(7) H(3) 2.7704 no .
C(7) H(8) 2.7749 no .
C(7) H(26) 3.4231 no .
C(7) H(27) 3.2239 no .
C(7) H(36) 3.5805 no .
C(8) H(4) 2.9547 no .
C(8) H(6) 3.4148 no .
C(8) H(10) 3.0475 no .
C(8) H(12) 3.0954 no .
C(9) H(7) 3.1250 no .
C(9) H(9) 3.0173 no .
C(9) H(13) 2.9938 no .
C(9) H(14) 3.2744 no .
C(10) H(1) 3.1011 no .
C(10) H(2) 3.2935 no .
C(10) H(11) 2.7498 no .
C(11) H(4) 2.8823 no .
C(11) H(5) 3.3690 no .
C(11) H(16) 2.9100 no .
C(11) H(17) 3.0598 no .
C(11) H(18) 2.9527 no .
C(11) H(19) 3.0355 no .
C(11) H(23) 2.9077 no .
C(11) H(24) 2.9752 no .
C(11) H(27) 3.3017 no .
C(11) H(32) 3.1632 no .
C(11) H(34) 2.8751 no .
C(11) H(36) 3.1774 no .
C(12) H(23) 3.0097 no .
C(12) H(27) 2.8785 no .
C(12) H(28) 3.5674 no .
C(13) H(32) 3.2476 no .
C(13) H(35) 3.1692 no .
C(13) H(36) 3.0094 no .
C(14) H(5) 3.3492 no .
C(14) H(16) 2.7566 no .
C(14) H(17) 2.8224 no .
C(14) H(20) 3.2457 no .
C(14) H(22) 3.2376 no .
C(14) H(23) 2.6712 no .
C(14) H(24) 2.9339 no .
C(14) H(25) 3.2929 no .
C(14) H(26) 3.2177 no .
C(14) H(27) 2.6075 no .
C(14) H(28) 3.0915 no .
C(15) H(16) 3.2898 no .
C(15) H(21) 3.2453 no .
C(16) H(22) 3.2204 no .
C(16) H(23) 3.2170 no .
C(16) H(24) 2.9935 no .
C(16) H(25) 2.5587 no .
C(18) H(3) 3.5399 no .
C(18) H(20) 3.2244 no .
C(18) H(26) 2.6936 no .
C(18) H(27) 3.2956 no .
C(18) H(28) 2.8215 no .
C(19) H(3) 3.4803 no .
C(19) H(5) 3.0807 no .
C(19) H(17) 3.1561 no .
C(19) H(21) 3.2619 no .
C(20) H(16) 3.3073 no .
C(20) H(20) 2.6447 no .
C(20) H(34) 3.2485 no .
C(21) H(5) 2.8869 no .
C(21) H(17) 2.9284 no .
C(21) H(22) 2.6563 no .
C(22) H(7) 3.5953 no .
C(22) H(18) 2.8906 no .
C(22) H(19) 2.7771 no .
C(22) H(29) 3.2329 no .
C(22) H(31) 3.2452 no .
C(22) H(32) 2.7026 no .
C(22) H(33) 3.2972 no .
C(22) H(34) 2.8407 no .
C(22) H(35) 2.9512 no .
C(22) H(36) 2.6459 no .
C(22) H(37) 3.2766 no .
C(23) H(19) 3.4533 no .
C(23) H(30) 3.2530 no .
C(24) H(31) 3.2303 no .
C(24) H(32) 3.1851 no .
C(24) H(33) 2.5576 no .
C(24) H(34) 3.0590 no .
C(26) H(7) 3.3016 no .
C(26) H(29) 3.2297 no .
C(26) H(35) 2.9538 no .
C(26) H(36) 3.2282 no .
C(26) H(37) 2.5678 no .
C(27) H(7) 3.2506 no .
C(27) H(8) 3.3363 no .
C(27) H(18) 3.1676 no .
C(27) H(19) 3.5598 no .
C(27) H(30) 3.2549 no .
C(28) H(19) 3.5813 no .
C(28) H(23) 3.4155 no .
C(28) H(24) 3.4212 no .
C(28) H(29) 2.6604 no .
C(29) H(4) 3.4908 no .
C(29) H(8) 3.1368 no .
C(29) H(18) 2.8183 no .
C(29) H(31) 2.6424 no .
C(30) H(41) 3.3478 no .
C(30) H(42) 2.7834 no .
C(30) H(43) 2.9098 no .
C(30) H(50) 2.8198 no .
C(30) H(51) 2.8602 no .
C(30) H(52) 3.3565 no .
C(31) H(38) 3.2316 no .
C(31) H(39) 3.1875 no .
C(31) H(40) 2.6896 no .
C(31) H(44) 2.7876 no .
C(31) H(45) 2.9039 no .
C(31) H(46) 3.3459 no .
C(32) H(41) 2.6847 no .
C(32) H(42) 3.2694 no .
C(32) H(43) 3.1146 no .
C(32) H(47) 3.2820 no .
C(32) H(48) 2.6953 no .
C(32) H(49) 3.1391 no .
C(33) H(44) 3.2801 no .
C(33) H(45) 3.1573 no .
C(33) H(46) 2.7018 no .
C(33) H(50) 3.1917 no .
C(33) H(51) 3.2056 no .
C(33) H(52) 2.6756 no .
C(34) H(38) 2.8312 no .
C(34) H(39) 2.8508 no .
C(34) H(40) 3.3595 no .
C(34) H(47) 2.7694 no .
C(34) H(48) 3.3385 no .
C(34) H(49) 2.9184 no .
C(35) H(42) 3.0158 no .
C(35) H(43) 3.3122 no .
C(35) H(50) 3.0702 no .
C(35) H(51) 3.1110 no .
C(35) H(63) 3.5164 no .
C(36) H(40) 2.7773 no .
C(36) H(44) 3.0440 no .
C(36) H(45) 3.2333 no .
C(36) H(63) 3.5656 no .
C(36) H(72) 2.9942 no .
C(37) H(41) 2.7664 no .
C(37) H(48) 2.8227 no .
C(38) H(46) 2.8206 no .
C(38) H(52) 2.7603 no .
C(39) H(38) 3.0916 no .
C(39) H(39) 3.0903 no .
C(39) H(47) 3.0229 no .
C(39) H(49) 3.2854 no .
C(40) H(41) 3.5711 no .
C(40) H(42) 2.8827 no .
C(40) H(53) 3.0193 no .
C(40) H(54) 2.9747 no .
C(40) H(55) 3.0365 no .
C(40) H(56) 2.9477 no .
C(40) H(60) 2.8067 no .
C(40) H(62) 3.1890 no .
C(40) H(63) 3.1989 no .
C(40) H(69) 2.9319 no .
C(40) H(70) 3.1385 no .
C(40) H(72) 3.2216 no .
C(41) H(62) 3.1369 no .
C(41) H(63) 3.1468 no .
C(41) H(64) 3.1739 no .
C(42) H(70) 3.0958 no .
C(42) H(72) 3.0459 no .
C(42) H(74) 3.2709 no .
C(43) H(53) 2.7489 no .
C(43) H(54) 2.8995 no .
C(43) H(57) 3.2442 no .
C(43) H(59) 3.2457 no .
C(43) H(60) 2.8016 no .
C(43) H(61) 3.2976 no .
C(43) H(62) 2.7158 no .
C(43) H(63) 2.6535 no .
C(43) H(64) 2.9136 no .
C(43) H(65) 3.2851 no .
C(44) H(53) 3.3397 no .
C(44) H(58) 3.2550 no .
C(45) H(59) 3.2314 no .
C(45) H(60) 3.1011 no .
C(45) H(61) 2.5675 no .
C(45) H(62) 3.1736 no .
C(47) H(38) 3.3744 no .
C(47) H(57) 3.2324 no .
C(47) H(63) 3.2218 no .
C(47) H(64) 2.9826 no .
C(47) H(65) 2.5714 no .
C(48) H(38) 3.2999 no .
C(48) H(40) 3.2920 no .
C(48) H(53) 3.5891 no .
C(48) H(54) 3.2339 no .
C(48) H(58) 3.2522 no .
C(49) H(53) 3.4049 no .
C(49) H(57) 2.6828 no .
C(49) H(69) 3.3717 no .
C(49) H(70) 3.5945 no .
C(50) H(40) 3.0512 no .
C(50) H(42) 3.5439 no .
C(50) H(54) 2.9278 no .
C(50) H(59) 2.6535 no .
C(51) H(41) 3.5346 no .
C(51) H(44) 3.4834 no .
C(51) H(55) 2.8414 no .
C(51) H(56) 2.8192 no .
C(51) H(66) 3.2376 no .
C(51) H(68) 3.2469 no .
C(51) H(69) 2.8594 no .
C(51) H(70) 2.6819 no .
C(51) H(71) 3.2934 no .
C(51) H(72) 2.6540 no .
C(51) H(73) 3.2867 no .
C(51) H(74) 2.9576 no .
C(52) H(56) 3.3936 no .
C(52) H(67) 3.2561 no .
C(53) H(68) 3.2316 no .
C(53) H(69) 3.0520 no .
C(53) H(70) 3.1930 no .
C(53) H(71) 2.5637 no .
C(54) H(44) 3.3573 no .
C(55) H(44) 3.1830 no .
C(55) H(66) 3.2326 no .
C(55) H(72) 3.2353 no .
C(55) H(73) 2.5794 no .
C(55) H(74) 2.9398 no .
C(56) H(41) 3.1091 no .
C(56) H(44) 3.2693 no .
C(56) H(55) 3.1749 no .
C(56) H(67) 3.2630 no .
C(57) H(56) 3.3724 no .
C(57) H(60) 3.2621 no .
C(57) H(66) 2.6627 no .
C(58) H(41) 2.9043 no .
C(58) H(42) 3.4894 no .
C(58) H(55) 2.8924 no .
C(58) H(68) 2.6412 no .
H(1) H(5) 3.5023 no .
H(1) H(15) 2.5002 no .
H(2) H(5) 3.4050 no .
H(2) H(14) 3.5356 no .
H(2) H(15) 2.8822 no .
H(3) H(4) 3.5722 no .
H(3) H(5) 2.1633 no .
H(3) H(6) 3.1964 no .
H(3) H(26) 3.5729 no .
H(4) H(7) 3.4664 no .
H(4) H(8) 2.3445 no .
H(4) H(27) 2.9874 no .
H(4) H(36) 2.6185 no .
H(5) H(26) 2.6124 no .
H(5) H(27) 2.6392 no .
H(6) H(8) 2.9235 no .
H(7) H(10) 3.1964 no .
H(7) H(12) 2.8043 no .
H(7) H(31) 3.5994 no .
H(7) H(37) 3.5617 no .
H(8) H(36) 2.8260 no .
H(8) H(37) 2.8759 no .
H(9) H(10) 2.6509 no .
H(9) H(12) 3.1082 no .
H(11) H(13) 2.4247 no .
H(11) H(14) 2.7503 no .
H(12) H(13) 3.4637 no .
H(16) H(18) 2.7917 no .
H(16) H(19) 2.2399 no .
H(16) H(23) 2.5534 no .
H(17) H(18) 2.2394 no .
H(17) H(19) 2.6902 no .
H(17) H(27) 2.4347 no .
H(17) H(28) 2.8880 no .
H(18) H(35) 2.4879 no .
H(18) H(36) 2.5463 no .
H(19) H(32) 2.8985 no .
H(19) H(35) 3.5689 no .
H(20) H(21) 2.2907 no .
H(20) H(23) 3.4618 no .
H(20) H(24) 3.0824 no .
H(20) H(25) 2.3733 no .
H(21) H(22) 2.3062 no .
H(22) H(26) 2.5877 no .
H(22) H(27) 3.5686 no .
H(22) H(28) 2.8134 no .
H(23) H(32) 2.9333 no .
H(23) H(34) 2.9935 no .
H(24) H(32) 3.3818 no .
H(24) H(34) 2.6269 no .
H(29) H(30) 2.3022 no .
H(29) H(32) 3.4146 no .
H(29) H(33) 2.3586 no .
H(29) H(34) 3.1958 no .
H(30) H(31) 2.3092 no .
H(31) H(35) 3.0317 no .
H(31) H(36) 3.4838 no .
H(31) H(37) 2.3971 no .
H(38) H(42) 3.5763 no .
H(38) H(50) 3.1572 no .
H(38) H(51) 2.7704 no .
H(38) H(65) 3.5814 no .
H(39) H(50) 2.7291 no .
H(39) H(51) 3.1892 no .
H(40) H(42) 2.4057 no .
H(40) H(43) 2.8438 no .
H(40) H(63) 2.6620 no .
H(40) H(65) 2.8606 no .
H(41) H(44) 2.4371 no .
H(41) H(45) 2.7826 no .
H(41) H(72) 2.4790 no .
H(41) H(73) 2.8020 no .
H(42) H(63) 2.6293 no .
H(42) H(72) 2.6799 no .
H(43) H(45) 3.5025 no .
H(43) H(72) 3.4716 no .
H(44) H(48) 3.5370 no .
H(44) H(68) 3.5360 no .
H(45) H(48) 3.3729 no .
H(46) H(47) 3.5560 no .
H(46) H(48) 2.1802 no .
H(46) H(49) 3.3424 no .
H(47) H(51) 3.4889 no .
H(47) H(52) 2.4516 no .
H(49) H(52) 2.7559 no .
H(53) H(55) 2.7029 no .
H(53) H(56) 2.2215 no .
H(53) H(62) 2.7157 no .
H(54) H(55) 2.2214 no .
H(54) H(56) 2.7615 no .
H(54) H(63) 2.7420 no .
H(54) H(64) 2.5188 no .
H(55) H(72) 2.6384 no .
H(55) H(74) 2.5688 no .
H(56) H(62) 3.5713 no .
H(56) H(70) 2.6239 no .
H(57) H(58) 2.3080 no .
H(57) H(60) 3.2698 no .
H(57) H(61) 2.3722 no .
H(57) H(62) 3.3954 no .
H(58) H(59) 2.2992 no .
H(59) H(63) 3.4692 no .
H(59) H(64) 3.0913 no .
H(59) H(65) 2.3892 no .
H(60) H(69) 2.5511 no .
H(60) H(70) 3.1156 no .
H(62) H(69) 3.3800 no .
H(62) H(70) 3.1593 no .
H(66) H(67) 2.3014 no .
H(66) H(69) 3.1869 no .
H(66) H(70) 3.4244 no .
H(66) H(71) 2.3664 no .
H(67) H(68) 2.3173 no .
H(68) H(72) 3.4827 no .
H(68) H(73) 2.3992 no .
H(68) H(74) 3.0299 no .
Cl(1) H(18) 3.2841 no 1_556
Cl(1) H(35) 2.9537 no 1_556
Cl(1) H(59) 2.9559 no 3_546
Cl(1) H(67) 3.0435 no 4_655
Cl(2) H(17) 2.8137 no 1_556
Cl(2) H(18) 3.4087 no 1_556
Cl(2) H(28) 3.5851 no 1_556
Cl(2) H(61) 3.3320 no .
Cl(2) H(62) 3.5648 no .
Cl(3) H(25) 3.2690 no .
Cl(3) H(54) 3.2577 no 1_554
Cl(3) H(55) 2.8244 no 1_554
Cl(3) H(74) 3.5031 no 1_554
Cl(4) H(20) 2.9621 no .
Cl(4) H(21) 3.2636 no .
Cl(4) H(30) 3.5745 no 3_555
Cl(4) H(31) 2.8179 no 3_555
Cl(4) H(54) 3.4590 no 1_554
Cl(4) H(64) 3.0423 no 1_554
Cl(5) H(16) 3.4173 no 4_656
Cl(5) H(19) 3.2169 no 4_656
Cl(5) H(32) 3.3363 no 4_656
Cl(5) H(56) 3.4736 no 4_655
Cl(6) H(23) 3.1063 no 1_556
Cl(6) H(25) 3.4237 no 1_556
Cl(6) H(32) 3.2527 no 1_556
Cl(6) H(32) 3.2044 no 4_656
Cl(6) H(33) 3.4787 no 4_656
Cl(6) H(66) 3.2546 no 1_556
Cl(6) H(71) 3.5208 no 1_556
C(1) H(9) 3.3424 no 4_555
C(1) H(10) 3.2289 no 4_555
C(2) H(9) 3.2068 no 4_555
C(4) H(10) 3.5737 no 4_555
C(5) H(10) 2.9723 no 4_555
C(6) H(43) 3.4699 no 2_456
C(6) H(49) 3.2778 no 2_455
C(6) H(52) 3.3972 no 2_455
C(7) H(9) 3.3349 no 4_555
C(7) H(50) 3.1733 no 2_455
C(8) H(6) 3.2399 no 4_555
C(8) H(50) 3.1850 no 3_545
C(8) H(51) 3.4820 no 3_545
C(8) H(52) 3.5775 no 3_545
C(8) H(65) 3.5617 no 3_546
C(9) H(14) 3.0358 no 4_555
C(9) H(35) 3.3322 no 1_556
C(9) H(37) 3.3842 no 1_556
C(9) H(39) 3.2374 no 3_546
C(10) H(10) 3.0896 no 4_555
C(10) H(27) 3.0925 no 1_556
C(10) H(39) 3.2999 no 2_456
C(12) H(56) 3.3619 no 1_554
C(12) H(62) 3.5501 no 1_554
C(12) H(70) 3.5227 no 1_554
C(13) H(67) 3.4409 no 4_654
C(13) H(68) 3.2224 no 4_654
C(14) H(53) 2.9021 no 1_554
C(15) H(53) 2.7432 no 1_554
C(15) H(54) 3.5874 no 1_554
C(15) H(56) 3.5791 no 1_554
C(16) H(53) 2.8089 no 1_554
C(16) H(54) 3.1968 no 1_554
C(16) H(60) 3.3195 no .
C(16) H(61) 3.2391 no .
C(17) H(30) 3.4589 no 3_555
C(17) H(49) 3.5364 no 2_455
C(17) H(53) 2.9958 no 1_554
C(17) H(54) 3.4798 no 1_554
C(18) H(45) 3.5075 no 2_455
C(18) H(49) 3.0921 no 2_455
C(18) H(53) 3.1028 no 1_554
C(19) H(53) 3.0851 no 1_554
C(19) H(62) 3.4997 no 1_554
C(20) H(53) 3.5047 no 1_554
C(20) H(56) 3.4336 no 1_554
C(20) H(69) 3.5016 no .
C(20) H(71) 3.4776 no .
C(21) H(13) 3.5866 no 1_554
C(21) H(15) 3.0145 no 1_554
C(21) H(62) 3.3946 no 1_554
C(22) H(68) 3.2799 no 4_654
C(23) H(73) 3.5656 no 4_654
C(23) H(74) 3.2951 no 4_654
C(24) H(46) 3.0819 no 4_655
C(24) H(73) 3.2475 no 4_654
C(24) H(74) 3.2489 no 4_654
C(25) H(21) 3.4813 no 3_545
C(25) H(73) 3.3000 no 4_654
C(26) H(51) 3.2937 no 3_545
C(27) H(68) 3.3123 no 4_654
C(28) H(66) 3.5835 no 4_655
C(28) H(67) 3.4449 no 4_655
C(28) H(74) 3.4385 no 4_654
C(29) H(11) 3.0476 no 1_554
C(29) H(12) 3.3756 no 1_554
C(29) H(13) 3.4803 no 1_554
C(30) H(26) 3.1677 no 2_555
C(31) H(26) 3.2937 no 2_555
C(32) H(22) 3.0369 no 2_555
C(32) H(26) 3.3671 no 2_555
C(33) H(22) 3.0668 no 2_555
C(33) H(26) 3.2399 no 2_555
C(34) H(26) 3.1081 no 2_555
C(35) H(10) 3.3691 no 3_556
C(35) H(37) 3.4392 no 3_555
C(37) H(22) 3.0535 no 2_555
C(37) H(29) 2.9798 no 4_655
C(37) H(58) 3.4415 no 2_556
C(38) H(3) 3.5482 no 2_555
C(38) H(22) 3.1113 no 2_555
C(38) H(72) 3.1181 no 1_554
C(39) H(3) 3.5566 no 2_555
C(39) H(6) 3.4783 no 2_555
C(39) H(8) 3.5511 no 3_555
C(39) H(9) 3.0848 no 3_555
C(39) H(64) 3.3110 no 1_554
C(39) H(65) 3.3804 no 1_554
C(42) H(16) 3.3604 no 1_556
C(42) H(23) 3.5299 no 1_556
C(45) H(45) 3.0086 no 2_456
C(46) H(31) 3.5633 no 3_555
C(46) H(45) 2.8421 no 2_456
C(47) H(12) 3.4302 no 3_556
C(47) H(45) 3.4784 no 2_456
C(49) H(20) 3.0010 no .
C(49) H(28) 3.1508 no 1_556
C(50) H(47) 3.3973 no 1_556
C(50) H(51) 3.4164 no 1_556
C(50) H(52) 3.0234 no 1_556
C(53) H(33) 3.2936 no 4_655
C(54) H(19) 2.9646 no 4_656
C(54) H(33) 3.3468 no 4_655
C(55) H(19) 2.8474 no 4_656
C(55) H(58) 3.2768 no 2_556
C(57) H(25) 3.1908 no .
C(58) H(48) 3.0496 no 1_556
C(59) H(23) 3.2527 no 4_656
C(59) H(32) 3.1216 no 1_556
C(59) H(32) 3.4471 no 4_656
C(59) H(55) 3.3859 no 4_655
C(59) H(56) 3.1677 no 4_655
H(1) H(43) 3.0092 no 2_456
H(1) H(49) 3.4581 no 2_455
H(2) H(9) 3.2571 no 4_555
H(2) H(10) 3.0263 no 4_555
H(2) H(40) 3.0184 no 2_456
H(2) H(42) 3.5771 no 2_456
H(2) H(43) 3.0779 no 2_456
H(2) H(49) 3.1887 no 2_455
H(2) H(52) 2.9244 no 2_455
H(2) H(65) 3.5326 no 2_456
H(3) C(38) 3.5482 no 2_455
H(3) C(39) 3.5566 no 2_455
H(3) H(49) 2.6963 no 2_455
H(3) H(50) 3.3586 no 2_455
H(3) H(52) 3.0000 no 2_455
H(4) H(13) 3.1932 no 1_554
H(5) H(50) 2.9309 no 2_455
H(6) C(8) 3.2399 no 4_555
H(6) C(39) 3.4783 no 2_455
H(6) H(8) 2.9574 no 4_555
H(6) H(9) 2.7130 no 4_555
H(6) H(14) 3.5863 no 1_554
H(6) H(50) 2.5688 no 2_455
H(7) H(50) 3.4436 no 3_545
H(7) H(51) 3.2851 no 3_545
H(7) H(52) 3.5659 no 3_545
H(7) H(59) 3.5102 no 3_546
H(7) H(65) 3.0031 no 3_546
H(8) C(39) 3.5511 no 3_545
H(8) H(6) 2.9574 no 4_555
H(8) H(50) 2.9779 no 3_545
H(8) H(51) 3.3912 no 3_545
H(9) C(1) 3.3424 no 4_555
H(9) C(2) 3.2068 no 4_555
H(9) C(7) 3.3349 no 4_555
H(9) C(39) 3.0848 no 3_545
H(9) H(2) 3.2571 no 4_555
H(9) H(6) 2.7130 no 4_555
H(9) H(50) 2.6644 no 3_545
H(9) H(51) 3.1933 no 3_545
H(9) H(52) 2.8988 no 3_545
H(9) H(65) 3.2142 no 3_546
H(10) C(1) 3.2289 no 4_555
H(10) C(4) 3.5737 no 4_555
H(10) C(5) 2.9723 no 4_555
H(10) C(10) 3.0896 no 4_555
H(10) C(35) 3.3691 no 3_546
H(10) H(2) 3.0263 no 4_555
H(10) H(14) 2.5105 no 4_555
H(10) H(15) 3.3947 no 4_555
H(10) H(39) 2.8503 no 3_546
H(10) H(40) 3.1451 no 3_546
H(10) H(65) 3.3820 no 3_546
H(11) C(29) 3.0476 no 1_556
H(11) H(14) 2.7282 no 4_555
H(11) H(35) 2.9443 no 1_556
H(11) H(36) 2.9373 no 1_556
H(11) H(37) 2.7437 no 1_556
H(11) H(39) 3.0062 no 3_546
H(12) C(29) 3.3756 no 1_556
H(12) C(47) 3.4302 no 3_546
H(12) H(35) 2.8540 no 1_556
H(12) H(37) 3.1593 no 1_556
H(12) H(38) 3.4334 no 3_546
H(12) H(39) 3.3329 no 3_546
H(12) H(40) 3.4874 no 3_546
H(12) H(59) 2.7293 no 3_546
H(12) H(65) 3.0666 no 3_546
H(13) C(21) 3.5866 no 1_556
H(13) C(29) 3.4803 no 1_556
H(13) H(4) 3.1932 no 1_556
H(13) H(18) 3.4189 no 1_556
H(13) H(27) 2.7779 no 1_556
H(13) H(35) 3.4663 no 1_556
H(13) H(36) 2.7605 no 1_556
H(14) C(9) 3.0358 no 4_555
H(14) H(6) 3.5863 no 1_556
H(14) H(10) 2.5105 no 4_555
H(14) H(11) 2.7282 no 4_555
H(14) H(14) 3.5885 no 4_555
H(14) H(27) 3.5523 no 1_556
H(14) H(39) 2.7215 no 2_456
H(15) C(21) 3.0145 no 1_556
H(15) H(10) 3.3947 no 4_555
H(15) H(26) 2.9752 no 1_556
H(15) H(27) 2.5742 no 1_556
H(15) H(28) 2.9978 no 1_556
H(15) H(39) 2.9982 no 2_456
H(16) Cl(5) 3.4173 no 4_654
H(16) C(42) 3.3604 no 1_554
H(16) H(53) 3.2421 no 1_554
H(16) H(56) 2.4446 no 1_554
H(16) H(62) 3.4369 no 1_554
H(16) H(70) 2.8741 no 1_554
H(17) Cl(2) 2.8137 no 1_554
H(17) H(62) 2.8741 no 1_554
H(17) H(70) 3.3411 no 1_554
H(18) Cl(1) 3.2841 no 1_554
H(18) Cl(2) 3.4087 no 1_554
H(18) H(13) 3.4189 no 1_554
H(18) H(67) 3.1138 no 4_654
H(18) H(68) 3.1378 no 4_654
H(19) Cl(5) 3.2169 no 4_654
H(19) C(54) 2.9646 no 4_654
H(19) C(55) 2.8474 no 4_654
H(19) H(67) 2.8678 no 4_654
H(19) H(68) 2.6310 no 4_654
H(20) Cl(4) 2.9621 no .
H(20) C(49) 3.0010 no .
H(20) H(53) 3.3003 no 1_554
H(20) H(54) 3.2553 no 1_554
H(20) H(60) 2.4588 no .
H(20) H(61) 2.6871 no .
H(20) H(69) 3.4439 no .
H(21) Cl(4) 3.2636 no .
H(21) C(25) 3.4813 no 3_555
H(21) H(30) 2.6337 no 3_555
H(21) H(49) 3.4713 no 2_455
H(21) H(53) 3.5721 no 1_554
H(21) H(57) 3.5228 no .
H(21) H(61) 3.5514 no .
H(22) C(32) 3.0369 no 2_455
H(22) C(33) 3.0668 no 2_455
H(22) C(37) 3.0535 no 2_455
H(22) C(38) 3.1113 no 2_455
H(22) H(45) 2.6323 no 2_455
H(22) H(46) 3.0679 no 2_455
H(22) H(48) 3.1304 no 2_455
H(22) H(49) 2.6933 no 2_455
H(23) Cl(6) 3.1063 no 1_554
H(23) C(42) 3.5299 no 1_554
H(23) C(59) 3.2527 no 4_654
H(23) H(53) 3.4637 no 1_554
H(23) H(55) 3.5382 no 1_554
H(23) H(56) 2.8697 no 1_554
H(24) H(69) 3.5343 no .
H(24) H(71) 3.2734 no .
H(25) Cl(3) 3.2690 no .
H(25) Cl(6) 3.4237 no 1_554
H(25) C(57) 3.1908 no .
H(25) H(53) 3.5650 no 1_554
H(25) H(55) 3.4229 no 1_554
H(25) H(56) 3.4475 no 1_554
H(25) H(60) 3.5771 no .
H(25) H(69) 2.6623 no .
H(25) H(71) 2.8533 no .
H(26) C(30) 3.1677 no 2_455
H(26) C(31) 3.2937 no 2_455
H(26) C(32) 3.3671 no 2_455
H(26) C(33) 3.2399 no 2_455
H(26) C(34) 3.1081 no 2_455
H(26) H(15) 2.9752 no 1_554
H(26) H(39) 3.5462 no 2_455
H(26) H(50) 3.3640 no 2_455
H(27) C(10) 3.0925 no 1_554
H(27) H(13) 2.7779 no 1_554
H(27) H(14) 3.5523 no 1_554
H(27) H(15) 2.5742 no 1_554
H(28) Cl(2) 3.5851 no 1_554
H(28) C(49) 3.1508 no 1_554
H(28) H(15) 2.9978 no 1_554
H(28) H(43) 3.4394 no 2_455
H(28) H(61) 2.8980 no 1_554
H(28) H(62) 2.6604 no 1_554
H(29) C(37) 2.9798 no 4_655
H(29) H(44) 3.1420 no 4_655
H(29) H(45) 3.1596 no 4_655
H(29) H(46) 2.2352 no 4_655
H(29) H(48) 3.4840 no 4_655
H(29) H(59) 3.5090 no 3_546
H(29) H(73) 3.5134 no 4_654
H(29) H(74) 3.2602 no 4_654
H(30) Cl(4) 3.5745 no 3_545
H(30) C(17) 3.4589 no 3_545
H(30) H(21) 2.6337 no 3_545
H(30) H(46) 3.3939 no 4_655
H(30) H(59) 3.4683 no 3_546
H(30) H(64) 3.1614 no 3_546
H(30) H(73) 3.5933 no 4_654
H(31) Cl(4) 2.8179 no 3_545
H(31) C(46) 3.5633 no 3_545
H(31) H(38) 3.2435 no 3_545
H(31) H(51) 2.6623 no 3_545
H(31) H(58) 3.4408 no 3_545
H(32) Cl(5) 3.3363 no 4_654
H(32) Cl(6) 3.2527 no 1_554
H(32) Cl(6) 3.2044 no 4_654
H(32) C(59) 3.1216 no 1_554
H(32) C(59) 3.4471 no 4_654
H(32) H(74) 3.2826 no 4_654
H(33) Cl(6) 3.4787 no 4_654
H(33) C(53) 3.2936 no 4_655
H(33) C(54) 3.3468 no 4_655
H(33) H(66) 2.8745 no 4_655
H(33) H(67) 2.9606 no 4_655
H(33) H(74) 3.1894 no 4_654
H(34) H(66) 3.5307 no 4_655
H(34) H(67) 3.0449 no 4_655
H(35) Cl(1) 2.9537 no 1_554
H(35) C(9) 3.3322 no 1_554
H(35) H(11) 2.9443 no 1_554
H(35) H(12) 2.8540 no 1_554
H(35) H(13) 3.4663 no 1_554
H(35) H(58) 3.1913 no 3_545
H(35) H(59) 3.4046 no 3_545
H(35) H(68) 3.2362 no 4_654
H(36) H(11) 2.9373 no 1_554
H(36) H(13) 2.7605 no 1_554
H(37) C(9) 3.3842 no 1_554
H(37) C(35) 3.4392 no 3_545
H(37) H(11) 2.7437 no 1_554
H(37) H(12) 3.1593 no 1_554
H(37) H(38) 2.8378 no 3_545
H(37) H(39) 3.1453 no 3_545
H(37) H(50) 3.4358 no 3_545
H(37) H(51) 3.1611 no 3_545
H(38) H(12) 3.4334 no 3_556
H(38) H(31) 3.2435 no 3_555
H(38) H(37) 2.8378 no 3_555
H(39) C(9) 3.2374 no 3_556
H(39) C(10) 3.2999 no 2_556
H(39) H(10) 2.8503 no 3_556
H(39) H(11) 3.0062 no 3_556
H(39) H(12) 3.3329 no 3_556
H(39) H(14) 2.7215 no 2_556
H(39) H(15) 2.9982 no 2_556
H(39) H(26) 3.5462 no 2_555
H(39) H(37) 3.1453 no 3_555
H(40) H(2) 3.0184 no 2_556
H(40) H(10) 3.1451 no 3_556
H(40) H(12) 3.4874 no 3_556
H(41) H(57) 3.1092 no 2_556
H(42) H(2) 3.5771 no 2_556
H(42) H(47) 3.2034 no 1_556
H(43) C(6) 3.4699 no 2_556
H(43) H(1) 3.0092 no 2_556
H(43) H(2) 3.0779 no 2_556
H(43) H(28) 3.4394 no 2_555
H(43) H(49) 3.5865 no 1_556
H(43) H(57) 3.3010 no 2_556
H(44) H(29) 3.1420 no 4_655
H(44) H(58) 3.1861 no 2_556
H(45) C(18) 3.5075 no 2_555
H(45) C(45) 3.0086 no 2_556
H(45) C(46) 2.8421 no 2_556
H(45) C(47) 3.4784 no 2_556
H(45) H(22) 2.6323 no 2_555
H(45) H(29) 3.1596 no 4_655
H(45) H(57) 3.1110 no 2_556
H(45) H(58) 2.8487 no 2_556
H(46) C(24) 3.0819 no 4_655
H(46) H(22) 3.0679 no 2_555
H(46) H(29) 2.2352 no 4_655
H(46) H(30) 3.3939 no 4_655
H(47) C(50) 3.3973 no 1_554
H(47) H(42) 3.2034 no 1_554
H(47) H(54) 3.4055 no 1_554
H(47) H(63) 2.7244 no 1_554
H(47) H(64) 3.3003 no 1_554
H(47) H(72) 2.8123 no 1_554
H(48) C(58) 3.0496 no 1_554
H(48) H(22) 3.1304 no 2_555
H(48) H(29) 3.4840 no 4_655
H(48) H(72) 2.6310 no 1_554
H(48) H(73) 3.0389 no 1_554
H(48) H(74) 2.9745 no 1_554
H(49) C(6) 3.2778 no 2_555
H(49) C(17) 3.5364 no 2_555
H(49) C(18) 3.0921 no 2_555
H(49) H(1) 3.4581 no 2_555
H(49) H(2) 3.1887 no 2_555
H(49) H(3) 2.6963 no 2_555
H(49) H(21) 3.4713 no 2_555
H(49) H(22) 2.6933 no 2_555
H(49) H(43) 3.5865 no 1_554
H(49) H(72) 3.4874 no 1_554
H(50) C(7) 3.1733 no 2_555
H(50) C(8) 3.1850 no 3_555
H(50) H(3) 3.3586 no 2_555
H(50) H(5) 2.9309 no 2_555
H(50) H(6) 2.5688 no 2_555
H(50) H(7) 3.4436 no 3_555
H(50) H(8) 2.9779 no 3_555
H(50) H(9) 2.6644 no 3_555
H(50) H(26) 3.3640 no 2_555
H(50) H(37) 3.4358 no 3_555
H(51) C(8) 3.4820 no 3_555
H(51) C(26) 3.2937 no 3_555
H(51) C(50) 3.4164 no 1_554
H(51) H(7) 3.2851 no 3_555
H(51) H(8) 3.3912 no 3_555
H(51) H(9) 3.1933 no 3_555
H(51) H(31) 2.6623 no 3_555
H(51) H(37) 3.1611 no 3_555
H(51) H(64) 2.8849 no 1_554
H(51) H(65) 3.1738 no 1_554
H(52) C(6) 3.3972 no 2_555
H(52) C(8) 3.5775 no 3_555
H(52) C(50) 3.0234 no 1_554
H(52) H(2) 2.9244 no 2_555
H(52) H(3) 3.0000 no 2_555
H(52) H(7) 3.5659 no 3_555
H(52) H(9) 2.8988 no 3_555
H(52) H(63) 2.9515 no 1_554
H(52) H(64) 2.8812 no 1_554
H(52) H(65) 2.7241 no 1_554
H(53) C(14) 2.9021 no 1_556
H(53) C(15) 2.7432 no 1_556
H(53) C(16) 2.8089 no 1_556
H(53) C(17) 2.9958 no 1_556
H(53) C(18) 3.1028 no 1_556
H(53) C(19) 3.0851 no 1_556
H(53) C(20) 3.5047 no 1_556
H(53) H(16) 3.2421 no 1_556
H(53) H(20) 3.3003 no 1_556
H(53) H(21) 3.5721 no 1_556
H(53) H(23) 3.4637 no 1_556
H(53) H(25) 3.5650 no 1_556
H(54) Cl(3) 3.2577 no 1_556
H(54) Cl(4) 3.4590 no 1_556
H(54) C(15) 3.5874 no 1_556
H(54) C(16) 3.1968 no 1_556
H(54) C(17) 3.4798 no 1_556
H(54) H(20) 3.2553 no 1_556
H(54) H(47) 3.4055 no 1_556
H(55) Cl(3) 2.8244 no 1_556
H(55) C(59) 3.3859 no 4_655
H(55) H(23) 3.5382 no 1_556
H(55) H(25) 3.4229 no 1_556
H(56) Cl(5) 3.4736 no 4_655
H(56) C(12) 3.3619 no 1_556
H(56) C(15) 3.5791 no 1_556
H(56) C(20) 3.4336 no 1_556
H(56) C(59) 3.1677 no 4_655
H(56) H(16) 2.4446 no 1_556
H(56) H(23) 2.8697 no 1_556
H(56) H(25) 3.4475 no 1_556
H(57) H(21) 3.5228 no .
H(57) H(41) 3.1092 no 2_456
H(57) H(43) 3.3010 no 2_456
H(57) H(45) 3.1110 no 2_456
H(57) H(73) 3.4684 no 2_456
H(58) C(37) 3.4415 no 2_456
H(58) C(55) 3.2768 no 2_456
H(58) H(31) 3.4408 no 3_555
H(58) H(35) 3.1913 no 3_555
H(58) H(44) 3.1861 no 2_456
H(58) H(45) 2.8487 no 2_456
H(58) H(68) 2.7010 no 2_456
H(58) H(73) 3.4108 no 2_456
H(59) Cl(1) 2.9559 no 3_556
H(59) H(7) 3.5102 no 3_556
H(59) H(12) 2.7293 no 3_556
H(59) H(29) 3.5090 no 3_556
H(59) H(30) 3.4683 no 3_556
H(59) H(35) 3.4046 no 3_555
H(60) C(16) 3.3195 no .
H(60) H(20) 2.4588 no .
H(60) H(25) 3.5771 no .
H(61) Cl(2) 3.3320 no .
H(61) C(16) 3.2391 no .
H(61) H(20) 2.6871 no .
H(61) H(21) 3.5514 no .
H(61) H(28) 2.8980 no 1_556
H(62) Cl(2) 3.5648 no .
H(62) C(12) 3.5501 no 1_556
H(62) C(19) 3.4997 no 1_556
H(62) C(21) 3.3946 no 1_556
H(62) H(16) 3.4369 no 1_556
H(62) H(17) 2.8741 no 1_556
H(62) H(28) 2.6604 no 1_556
H(63) H(47) 2.7244 no 1_556
H(63) H(52) 2.9515 no 1_556
H(64) Cl(4) 3.0423 no 1_556
H(64) C(39) 3.3110 no 1_556
H(64) H(30) 3.1614 no 3_556
H(64) H(47) 3.3003 no 1_556
H(64) H(51) 2.8849 no 1_556
H(64) H(52) 2.8812 no 1_556
H(65) C(8) 3.5617 no 3_556
H(65) C(39) 3.3804 no 1_556
H(65) H(2) 3.5326 no 2_556
H(65) H(7) 3.0031 no 3_556
H(65) H(9) 3.2142 no 3_556
H(65) H(10) 3.3820 no 3_556
H(65) H(12) 3.0666 no 3_556
H(65) H(51) 3.1738 no 1_556
H(65) H(52) 2.7241 no 1_556
H(66) Cl(6) 3.2546 no 1_554
H(66) C(28) 3.5835 no 4_655
H(66) H(33) 2.8745 no 4_655
H(66) H(34) 3.5307 no 4_655
H(66) H(71) 3.2884 no 4_655
H(67) Cl(1) 3.0435 no 4_655
H(67) C(13) 3.4409 no 4_656
H(67) C(28) 3.4449 no 4_655
H(67) H(18) 3.1138 no 4_656
H(67) H(19) 2.8678 no 4_656
H(67) H(33) 2.9606 no 4_655
H(67) H(34) 3.0449 no 4_655
H(68) C(13) 3.2224 no 4_656
H(68) C(22) 3.2799 no 4_656
H(68) C(27) 3.3123 no 4_656
H(68) H(18) 3.1378 no 4_656
H(68) H(19) 2.6310 no 4_656
H(68) H(35) 3.2362 no 4_656
H(68) H(58) 2.7010 no 2_556
H(69) C(20) 3.5016 no .
H(69) H(20) 3.4439 no .
H(69) H(24) 3.5343 no .
H(69) H(25) 2.6623 no .
H(70) C(12) 3.5227 no 1_556
H(70) H(16) 2.8741 no 1_556
H(70) H(17) 3.3411 no 1_556
H(71) Cl(6) 3.5208 no 1_554
H(71) C(20) 3.4776 no .
H(71) H(24) 3.2734 no .
H(71) H(25) 2.8533 no .
H(71) H(66) 3.2884 no 4_655
H(72) C(38) 3.1181 no 1_556
H(72) H(47) 2.8123 no 1_556
H(72) H(48) 2.6310 no 1_556
H(72) H(49) 3.4874 no 1_556
H(73) C(23) 3.5656 no 4_656
H(73) C(24) 3.2475 no 4_656
H(73) C(25) 3.3000 no 4_656
H(73) H(29) 3.5134 no 4_656
H(73) H(30) 3.5933 no 4_656
H(73) H(48) 3.0389 no 1_556
H(73) H(57) 3.4684 no 2_556
H(73) H(58) 3.4108 no 2_556
H(74) Cl(3) 3.5031 no 1_556
H(74) C(23) 3.2951 no 4_656
H(74) C(24) 3.2489 no 4_656
H(74) C(28) 3.4385 no 4_656
H(74) H(29) 3.2602 no 4_656
H(74) H(32) 3.2826 no 4_656
H(74) H(33) 3.1894 no 4_656
H(74) H(48) 2.9745 no 1_556

loop_
_geom_torsion_atom_site_label_1
_geom_torsion_atom_site_label_2
_geom_torsion_atom_site_label_3
_geom_torsion_atom_site_label_4
_geom_torsion
_geom_torsion_publ_flag
_geom_torsion_site_symmetry_1
_geom_torsion_site_symmetry_3
_geom_torsion_site_symmetry_4
Cl(1) Ti(1) C(1) C(2) -95.94(13) no . . .
Cl(1) Ti(1) C(1) C(5) 18.26(18) no . . .
Cl(1) Ti(1) C(1) C(6) 141.80(12) no . . .
Cl(1) Ti(1) C(2) C(1) 121.64(9) no . . .
Cl(1) Ti(1) C(2) C(3) 5.86(14) no . . .
Cl(1) Ti(1) C(2) C(7) -116.47(14) no . . .
Cl(1) Ti(1) C(3) C(2) -175.62(8) no . . .
Cl(1) Ti(1) C(3) C(4) 68.93(10) no . . .
Cl(1) Ti(1) C(3) C(8) -52.52(16) no . . .
Cl(1) Ti(1) C(4) C(3) -111.74(10) no . . .
Cl(1) Ti(1) C(4) C(5) 131.49(10) no . . .
Cl(1) Ti(1) C(4) C(9) 7.12(16) no . . .
Cl(1) Ti(1) C(5) C(1) -168.01(8) no . . .
Cl(1) Ti(1) C(5) C(4) -51.17(11) no . . .
Cl(1) Ti(1) C(5) C(10) 69.7(2) no . . .
Cl(2) Ti(1) C(1) C(2) 158.89(10) no . . .
Cl(2) Ti(1) C(1) C(5) -86.91(10) no . . .
Cl(2) Ti(1) C(1) C(6) 36.63(18) no . . .
Cl(2) Ti(1) C(2) C(1) -25.31(12) no . . .
Cl(2) Ti(1) C(2) C(3) -141.09(7) no . . .
Cl(2) Ti(1) C(2) C(7) 96.58(16) no . . .
Cl(2) Ti(1) C(3) C(2) 66.20(15) no . . .
Cl(2) Ti(1) C(3) C(4) -49.25(17) no . . .
Cl(2) Ti(1) C(3) C(8) -170.70(8) no . . .
Cl(2) Ti(1) C(4) C(3) 150.45(7) no . . .
Cl(2) Ti(1) C(4) C(5) 33.67(12) no . . .
Cl(2) Ti(1) C(4) C(9) -90.69(17) no . . .
Cl(2) Ti(1) C(5) C(1) 92.68(10) no . . .
Cl(2) Ti(1) C(5) C(4) -150.48(10) no . . .
Cl(2) Ti(1) C(5) C(10) -29.65(19) no . . .
N(1) Ti(1) C(1) C(2) 53.19(12) no . . .
N(1) Ti(1) C(1) C(5) 167.39(10) no . . .
N(1) Ti(1) C(1) C(6) -69.1(2) no . . .
N(1) Ti(1) C(2) C(1) -130.81(11) no . . .
N(1) Ti(1) C(2) C(3) 113.41(11) no . . .
N(1) Ti(1) C(2) C(7) -8.92(16) no . . .
N(1) Ti(1) C(3) C(2) -68.71(11) no . . .
N(1) Ti(1) C(3) C(4) 175.84(10) no . . .
N(1) Ti(1) C(3) C(8) 54.39(17) no . . .
N(1) Ti(1) C(4) C(3) -5.77(17) no . . .
N(1) Ti(1) C(4) C(5) -122.54(12) no . . .
N(1) Ti(1) C(4) C(9) 113.09(17) no . . .
N(1) Ti(1) C(5) C(1) -20.0(3) no . . .
N(1) Ti(1) C(5) C(4) 96.85(17) no . . .
N(1) Ti(1) C(5) C(10) -142.32(15) no . . .
C(1) Ti(1) C(2) C(3) -115.78(18) no . . .
C(1) Ti(1) C(2) C(7) 121.9(3) no . . .
C(2) Ti(1) C(1) C(5) 114.20(18) no . . .
C(2) Ti(1) C(1) C(6) -122.3(3) no . . .
C(1) Ti(1) C(3) C(2) 37.58(11) no . . .
C(1) Ti(1) C(3) C(4) -77.87(12) no . . .
C(1) Ti(1) C(3) C(8) 160.7(2) no . . .
C(3) Ti(1) C(1) C(2) -37.20(10) no . . .
C(3) Ti(1) C(1) C(5) 77.00(12) no . . .
C(3) Ti(1) C(1) C(6) -159.5(3) no . . .
C(1) Ti(1) C(4) C(3) 79.42(12) no . . .
C(1) Ti(1) C(4) C(5) -37.35(11) no . . .
C(1) Ti(1) C(4) C(9) -161.7(3) no . . .
C(4) Ti(1) C(1) C(2) -78.27(12) no . . .
C(4) Ti(1) C(1) C(5) 35.93(10) no . . .
C(4) Ti(1) C(1) C(6) 159.5(3) no . . .
C(1) Ti(1) C(5) C(4) 116.84(19) no . . .
C(1) Ti(1) C(5) C(10) -122.3(3) no . . .
C(5) Ti(1) C(1) C(2) -114.20(19) no . . .
C(5) Ti(1) C(1) C(6) 123.5(3) no . . .
C(2) Ti(1) C(3) C(4) -115.45(18) no . . .
C(2) Ti(1) C(3) C(8) 123.1(3) no . . .
C(3) Ti(1) C(2) C(1) 115.78(18) no . . .
C(3) Ti(1) C(2) C(7) -122.3(3) no . . .
C(2) Ti(1) C(4) C(3) 37.58(10) no . . .
C(2) Ti(1) C(4) C(5) -79.19(12) no . . .
C(2) Ti(1) C(4) C(9) 156.4(3) no . . .
C(4) Ti(1) C(2) C(1) 78.41(11) no . . .
C(4) Ti(1) C(2) C(3) -37.38(10) no . . .
C(4) Ti(1) C(2) C(7) -159.7(2) no . . .
C(2) Ti(1) C(5) C(1) -38.32(10) no . . .
C(2) Ti(1) C(5) C(4) 78.52(12) no . . .
C(2) Ti(1) C(5) C(10) -160.6(3) no . . .
C(5) Ti(1) C(2) C(1) 38.25(11) no . . .
C(5) Ti(1) C(2) C(3) -77.53(12) no . . .
C(5) Ti(1) C(2) C(7) 160.1(3) no . . .
C(3) Ti(1) C(4) C(5) -116.77(19) no . . .
C(3) Ti(1) C(4) C(9) 118.9(3) no . . .
C(4) Ti(1) C(3) C(2) 115.45(18) no . . .
C(4) Ti(1) C(3) C(8) -121.4(3) no . . .
C(3) Ti(1) C(5) C(1) -79.78(12) no . . .
C(3) Ti(1) C(5) C(4) 37.06(10) no . . .
C(3) Ti(1) C(5) C(10) 157.9(3) no . . .
C(5) Ti(1) C(3) C(2) 79.31(12) no . . .
C(5) Ti(1) C(3) C(4) -36.15(11) no . . .
C(5) Ti(1) C(3) C(8) -157.6(2) no . . .
C(4) Ti(1) C(5) C(1) -116.84(19) no . . .
C(4) Ti(1) C(5) C(4) -0(609037) no . . .
C(4) Ti(1) C(5) C(10) 120.8(3) no . . .
C(5) Ti(1) C(4) C(3) 116.77(19) no . . .
C(5) Ti(1) C(4) C(9) -124.4(3) no . . .
Cl(3) Ti(2) C(30) C(31) -67.60(14) no . . .
Cl(3) Ti(2) C(30) C(34) 47.40(15) no . . .
Cl(3) Ti(2) C(30) C(35) 169.01(7) no . . .
Cl(3) Ti(2) C(31) C(30) 140.75(6) no . . .
Cl(3) Ti(2) C(31) C(32) 24.61(12) no . . .
Cl(3) Ti(2) C(31) C(36) -97.80(14) no . . .
Cl(3) Ti(2) C(32) C(31) -159.62(9) no . . .
Cl(3) Ti(2) C(32) C(33) 85.71(9) no . . .
Cl(3) Ti(2) C(32) C(37) -38.23(15) no . . .
Cl(3) Ti(2) C(33) C(32) -94.07(8) no . . .
Cl(3) Ti(2) C(33) C(34) 149.46(8) no . . .
Cl(3) Ti(2) C(33) C(38) 27.36(14) no . . .
Cl(3) Ti(2) C(34) C(30) -151.77(6) no . . .
Cl(3) Ti(2) C(34) C(33) -34.79(11) no . . .
Cl(3) Ti(2) C(34) C(39) 88.77(15) no . . .
Cl(4) Ti(2) C(30) C(31) 174.56(8) no . . .
Cl(4) Ti(2) C(30) C(34) -70.44(8) no . . .
Cl(4) Ti(2) C(30) C(35) 51.18(14) no . . .
Cl(4) Ti(2) C(31) C(30) -7.20(13) no . . .
Cl(4) Ti(2) C(31) C(32) -123.34(8) no . . .
Cl(4) Ti(2) C(31) C(36) 114.25(14) no . . .
Cl(4) Ti(2) C(32) C(31) 93.48(12) no . . .
Cl(4) Ti(2) C(32) C(33) -21.19(16) no . . .
Cl(4) Ti(2) C(32) C(37) -145.13(10) no . . .
Cl(4) Ti(2) C(33) C(32) 166.21(7) no . . .
Cl(4) Ti(2) C(33) C(34) 49.73(9) no . . .
Cl(4) Ti(2) C(33) C(38) -72.37(15) no . . .
Cl(4) Ti(2) C(34) C(30) 109.96(8) no . . .
Cl(4) Ti(2) C(34) C(33) -133.05(9) no . . .
Cl(4) Ti(2) C(34) C(39) -9.50(15) no . . .
N(4) Ti(2) C(30) C(31) 68.32(11) no . . .
N(4) Ti(2) C(30) C(34) -176.67(9) no . . .
N(4) Ti(2) C(30) C(35) -55.06(16) no . . .
N(4) Ti(2) C(31) C(30) -114.12(10) no . . .
N(4) Ti(2) C(31) C(32) 129.75(10) no . . .
N(4) Ti(2) C(31) C(36) 7.34(15) no . . .
N(4) Ti(2) C(32) C(31) -54.31(12) no . . .
N(4) Ti(2) C(32) C(33) -168.98(9) no . . .
N(4) Ti(2) C(32) C(37) 67.08(17) no . . .
N(4) Ti(2) C(33) C(32) 17.47(18) no . . .
N(4) Ti(2) C(33) C(34) -99.01(14) no . . .
N(4) Ti(2) C(33) C(38) 138.89(14) no . . .
N(4) Ti(2) C(34) C(30) 4.68(16) no . . .
N(4) Ti(2) C(34) C(33) 121.66(11) no . . .
N(4) Ti(2) C(34) C(39) -114.78(16) no . . .
C(30) Ti(2) C(31) C(32) -116.13(17) no . . .
C(30) Ti(2) C(31) C(36) 121.5(3) no . . .
C(31) Ti(2) C(30) C(34) 115.01(16) no . . .
C(31) Ti(2) C(30) C(35) -123.4(3) no . . .
C(30) Ti(2) C(32) C(31) 37.20(9) no . . .
C(30) Ti(2) C(32) C(33) -77.47(11) no . . .
C(30) Ti(2) C(32) C(37) 158.59(19) no . . .
C(32) Ti(2) C(30) C(31) -37.21(9) no . . .
C(32) Ti(2) C(30) C(34) 77.80(11) no . . .
C(32) Ti(2) C(30) C(35) -160.59(19) no . . .
C(30) Ti(2) C(33) C(32) 79.52(10) no . . .
C(30) Ti(2) C(33) C(34) -36.95(9) no . . .
C(30) Ti(2) C(33) C(38) -159.06(18) no . . .
C(33) Ti(2) C(30) C(31) -78.86(10) no . . .
C(33) Ti(2) C(30) C(34) 36.15(9) no . . .
C(33) Ti(2) C(30) C(35) 157.76(18) no . . .
C(30) Ti(2) C(34) C(33) 116.98(17) no . . .
C(30) Ti(2) C(34) C(39) -119.5(3) no . . .
C(34) Ti(2) C(30) C(31) -115.01(16) no . . .
C(34) Ti(2) C(30) C(35) 121.6(2) no . . .
C(31) Ti(2) C(32) C(31) 0(612250) no . . .
C(31) Ti(2) C(32) C(33) -114.67(17) no . . .
C(31) Ti(2) C(32) C(37) 121.4(3) no . . .
C(32) Ti(2) C(31) C(30) 116.13(17) no . . .
C(32) Ti(2) C(31) C(36) -122.4(3) no . . .
C(31) Ti(2) C(33) C(32) 37.94(9) no . . .
C(31) Ti(2) C(33) C(34) -78.54(11) no . . .
C(31) Ti(2) C(33) C(38) 159.36(18) no . . .
C(33) Ti(2) C(31) C(30) 78.05(10) no . . .
C(33) Ti(2) C(31) C(32) -38.09(9) no . . .
C(33) Ti(2) C(31) C(36) -160.50(19) no . . .
C(31) Ti(2) C(34) C(30) -37.90(9) no . . .
C(31) Ti(2) C(34) C(33) 79.09(11) no . . .
C(31) Ti(2) C(34) C(39) -157.35(19) no . . .
C(34) Ti(2) C(31) C(30) 37.65(9) no . . .
C(34) Ti(2) C(31) C(32) -78.49(10) no . . .
C(34) Ti(2) C(31) C(36) 159.10(19) no . . .
C(32) Ti(2) C(33) C(34) -116.48(17) no . . .
C(32) Ti(2) C(33) C(38) 121.4(3) no . . .
C(33) Ti(2) C(32) C(31) 114.67(17) no . . .
C(33) Ti(2) C(32) C(37) -123.9(3) no . . .
C(32) Ti(2) C(34) C(30) -79.50(11) no . . .
C(32) Ti(2) C(34) C(33) 37.48(9) no . . .
C(32) Ti(2) C(34) C(39) 161.0(2) no . . .
C(34) Ti(2) C(32) C(31) 78.39(11) no . . .
C(34) Ti(2) C(32) C(33) -36.28(9) no . . .
C(34) Ti(2) C(32) C(37) -160.22(19) no . . .
C(33) Ti(2) C(34) C(30) -116.98(17) no . . .
C(33) Ti(2) C(34) C(33) -0(904273) no . . .
C(33) Ti(2) C(34) C(39) 123.6(3) no . . .
C(34) Ti(2) C(33) C(32) 116.48(17) no . . .
C(34) Ti(2) C(33) C(34) -0(899792) no . . .
C(34) Ti(2) C(33) C(38) -122.1(2) no . . .
C(59) Cl(5) C(59) Cl(5) -77.5(8) no . 4_655 4_655
C(59) Cl(5) C(59) Cl(6) 19.7(7) no . 4_655 4_655
C(59) Cl(5) C(59) Cl(5) 82.9(8) no 4_655 . 4_655
C(59) Cl(5) C(59) Cl(6) -12.3(7) no 4_655 . .
C(11) N(2) C(12) C(13) 12.8(3) no . . .
C(12) N(2) C(11) N(1) 171.30(18) no . . .
C(12) N(2) C(11) N(3) -8.9(3) no . . .
C(11) N(2) C(14) C(15) 63.2(3) no . . .
C(11) N(2) C(14) C(19) -119.9(2) no . . .
C(14) N(2) C(11) N(1) 10.3(4) no . . .
C(14) N(2) C(11) N(3) -169.92(17) no . . .
C(12) N(2) C(14) C(15) -96.2(3) no . . .
C(12) N(2) C(14) C(19) 80.7(3) no . . .
C(14) N(2) C(12) C(13) 174.65(16) no . . .
C(11) N(3) C(13) C(12) 7.0(3) no . . .
C(13) N(3) C(11) N(1) -179.46(19) no . . .
C(13) N(3) C(11) N(2) 0.7(3) no . . .
C(11) N(3) C(22) C(23) -70.3(3) no . . .
C(11) N(3) C(22) C(27) 110.1(3) no . . .
C(22) N(3) C(11) N(1) -2.2(4) no . . .
C(22) N(3) C(11) N(2) 178.00(18) no . . .
C(13) N(3) C(22) C(23) 106.6(3) no . . .
C(13) N(3) C(22) C(27) -73.0(3) no . . .
C(22) N(3) C(13) C(12) -170.24(18) no . . .
C(40) N(5) C(41) C(42) -3.8(3) no . . .
C(41) N(5) C(40) N(4) 178.04(19) no . . .
C(41) N(5) C(40) N(6) -0.8(3) no . . .
C(40) N(5) C(43) C(44) 70.9(3) no . . .
C(40) N(5) C(43) C(48) -111.0(3) no . . .
C(43) N(5) C(40) N(4) 7.2(4) no . . .
C(43) N(5) C(40) N(6) -171.60(18) no . . .
C(41) N(5) C(43) C(44) -98.9(3) no . . .
C(41) N(5) C(43) C(48) 79.2(3) no . . .
C(43) N(5) C(41) C(42) 167.21(18) no . . .
C(40) N(6) C(42) C(41) -7.6(3) no . . .
C(42) N(6) C(40) N(4) -173.37(19) no . . .
C(42) N(6) C(40) N(5) 5.5(3) no . . .
C(40) N(6) C(51) C(52) -70.4(3) no . . .
C(40) N(6) C(51) C(56) 111.1(3) no . . .
C(51) N(6) C(40) N(4) -2.9(4) no . . .
C(51) N(6) C(40) N(5) 175.94(18) no . . .
C(42) N(6) C(51) C(52) 99.0(3) no . . .
C(42) N(6) C(51) C(56) -79.5(3) no . . .
C(51) N(6) C(42) C(41) -178.12(18) no . . .
Ti(1) C(1) C(2) C(3) 65.07(13) no . . .
Ti(1) C(1) C(2) C(7) -117.2(2) no . . .
Ti(1) C(1) C(5) C(4) -64.70(15) no . . .
Ti(1) C(1) C(5) C(10) 116.4(3) no . . .
C(2) C(1) C(5) Ti(1) 65.46(17) no . . .
C(2) C(1) C(5) C(4) 0.8(3) no . . .
C(2) C(1) C(5) C(10) -178.1(2) no . . .
C(5) C(1) C(2) Ti(1) -66.64(17) no . . .
C(5) C(1) C(2) C(3) -1.6(3) no . . .
C(5) C(1) C(2) C(7) 176.16(19) no . . .
C(6) C(1) C(2) Ti(1) 115.7(3) no . . .
C(6) C(1) C(2) C(3) -179.2(3) no . . .
C(6) C(1) C(2) C(7) -1.5(4) no . . .
C(6) C(1) C(5) Ti(1) -116.9(3) no . . .
C(6) C(1) C(5) C(4) 178.4(3) no . . .
C(6) C(1) C(5) C(10) -0.4(5) no . . .
Ti(1) C(2) C(3) C(4) 66.48(12) no . . .
Ti(1) C(2) C(3) C(8) -115.94(18) no . . .
C(1) C(2) C(3) Ti(1) -64.68(16) no . . .
C(1) C(2) C(3) C(4) 1.8(3) no . . .
C(1) C(2) C(3) C(8) 179.38(18) no . . .
C(7) C(2) C(3) Ti(1) 117.6(3) no . . .
C(7) C(2) C(3) C(4) -175.9(2) no . . .
C(7) C(2) C(3) C(8) 1.7(4) no . . .
Ti(1) C(3) C(4) C(5) 63.53(12) no . . .
Ti(1) C(3) C(4) C(9) -121.42(17) no . . .
C(2) C(3) C(4) Ti(1) -64.86(15) no . . .
C(2) C(3) C(4) C(5) -1.3(3) no . . .
C(2) C(3) C(4) C(9) 173.72(17) no . . .
C(8) C(3) C(4) Ti(1) 117.5(3) no . . .
C(8) C(3) C(4) C(5) -179.0(2) no . . .
C(8) C(3) C(4) C(9) -3.9(4) no . . .
Ti(1) C(4) C(5) Ti(1) 0(979275) no . . .
Ti(1) C(4) C(5) C(1) 62.81(14) no . . .
Ti(1) C(4) C(5) C(10) -118.3(2) no . . .
C(3) C(4) C(5) Ti(1) -62.47(15) no . . .
C(3) C(4) C(5) C(1) 0.3(3) no . . .
C(3) C(4) C(5) C(10) 179.25(18) no . . .
C(9) C(4) C(5) Ti(1) 122.7(3) no . . .
C(9) C(4) C(5) C(1) -174.5(2) no . . .
C(9) C(4) C(5) C(10) 4.4(4) no . . .
N(2) C(12) C(13) N(3) -11.3(3) no . . .
N(2) C(14) C(15) C(16) -179.62(17) no . . .
N(2) C(14) C(15) C(20) 2.4(3) no . . .
N(2) C(14) C(19) C(18) -178.98(17) no . . .
N(2) C(14) C(19) C(21) -0.6(4) no . . .
C(15) C(14) C(19) C(18) -2.2(4) no . . .
C(15) C(14) C(19) C(21) 176.17(19) no . . .
C(19) C(14) C(15) C(16) 3.6(4) no . . .
C(19) C(14) C(15) C(20) -174.36(19) no . . .
C(14) C(15) C(16) C(17) -2.2(4) no . . .
C(20) C(15) C(16) C(17) 175.9(2) no . . .
C(15) C(16) C(17) C(18) -0.6(5) no . . .
C(16) C(17) C(18) C(19) 2.1(5) no . . .
C(17) C(18) C(19) C(14) -0.7(4) no . . .
C(17) C(18) C(19) C(21) -179.1(3) no . . .
N(3) C(22) C(23) C(24) 177.01(18) no . . .
N(3) C(22) C(23) C(28) -2.7(4) no . . .
N(3) C(22) C(27) C(26) -179.46(18) no . . .
N(3) C(22) C(27) C(29) -0.4(4) no . . .
C(23) C(22) C(27) C(26) 1.0(4) no . . .
C(23) C(22) C(27) C(29) -180.0(2) no . . .
C(27) C(22) C(23) C(24) -3.4(4) no . . .
C(27) C(22) C(23) C(28) 176.8(2) no . . .
C(22) C(23) C(24) C(25) 3.0(5) no . . .
C(28) C(23) C(24) C(25) -177.2(3) no . . .
C(23) C(24) C(25) C(26) -0.2(6) no . . .
C(24) C(25) C(26) C(27) -2.4(6) no . . .
C(25) C(26) C(27) C(22) 2.0(5) no . . .
C(25) C(26) C(27) C(29) -177.1(3) no . . .
Ti(2) C(30) C(31) C(32) 64.31(13) no . . .
Ti(2) C(30) C(31) C(36) -119.6(2) no . . .
Ti(2) C(30) C(34) C(33) -63.16(12) no . . .
Ti(2) C(30) C(34) C(39) 121.02(18) no . . .
C(31) C(30) C(34) Ti(2) 65.08(15) no . . .
C(31) C(30) C(34) C(33) 1.9(3) no . . .
C(31) C(30) C(34) C(39) -173.91(18) no . . .
C(34) C(30) C(31) Ti(2) -66.92(15) no . . .
C(34) C(30) C(31) C(32) -2.6(3) no . . .
C(34) C(30) C(31) C(36) 173.46(18) no . . .
C(35) C(30) C(31) Ti(2) 115.5(3) no . . .
C(35) C(30) C(31) C(32) 179.8(3) no . . .
C(35) C(30) C(31) C(36) -4.1(4) no . . .
C(35) C(30) C(34) Ti(2) -117.3(3) no . . .
C(35) C(30) C(34) C(33) 179.5(2) no . . .
C(35) C(30) C(34) C(39) 3.7(4) no . . .
Ti(2) C(31) C(32) Ti(2) 0(665142) no . . .
Ti(2) C(31) C(32) C(33) 67.03(13) no . . .
Ti(2) C(31) C(32) C(37) -114.7(2) no . . .
C(30) C(31) C(32) Ti(2) -64.73(16) no . . .
C(30) C(31) C(32) C(33) 2.3(3) no . . .
C(30) C(31) C(32) C(37) -179.47(18) no . . .
C(36) C(31) C(32) Ti(2) 119.2(3) no . . .
C(36) C(31) C(32) C(33) -173.7(3) no . . .
C(36) C(31) C(32) C(37) 4.5(4) no . . .
Ti(2) C(32) C(33) C(34) 64.64(13) no . . .
Ti(2) C(32) C(33) C(38) -116.3(2) no . . .
C(31) C(32) C(33) Ti(2) -65.75(16) no . . .
C(31) C(32) C(33) C(34) -1.1(3) no . . .
C(31) C(32) C(33) C(38) 177.96(19) no . . .
C(37) C(32) C(33) Ti(2) 116.0(3) no . . .
C(37) C(32) C(33) C(34) -179.3(2) no . . .
C(37) C(32) C(33) C(38) -0.2(4) no . . .
Ti(2) C(33) C(34) C(30) 61.93(12) no . . .
Ti(2) C(33) C(34) C(39) -122.4(2) no . . .
C(32) C(33) C(34) Ti(2) -62.43(16) no . . .
C(32) C(33) C(34) C(30) -0.5(3) no . . .
C(32) C(33) C(34) C(39) 175.20(18) no . . .
C(38) C(33) C(34) Ti(2) 118.5(3) no . . .
C(38) C(33) C(34) C(30) -179.6(2) no . . .
C(38) C(33) C(34) C(39) -3.9(4) no . . .
N(5) C(41) C(42) N(6) 6.5(3) no . . .
N(5) C(43) C(44) C(45) -179.10(18) no . . .
N(5) C(43) C(44) C(49) 1.1(4) no . . .
N(5) C(43) C(48) C(47) 179.81(19) no . . .
N(5) C(43) C(48) C(50) -0.7(4) no . . .
C(44) C(43) C(48) C(47) -2.1(4) no . . .
C(44) C(43) C(48) C(50) 177.4(2) no . . .
C(48) C(43) C(44) C(45) 2.9(4) no . . .
C(48) C(43) C(44) C(49) -176.9(2) no . . .
C(43) C(44) C(45) C(46) -1.3(4) no . . .
C(49) C(44) C(45) C(46) 178.4(3) no . . .
C(44) C(45) C(46) C(47) -0.9(5) no . . .
C(45) C(46) C(47) C(48) 1.7(6) no . . .
C(46) C(47) C(48) C(43) -0.2(5) no . . .
C(46) C(47) C(48) C(50) -179.7(3) no . . .
N(6) C(51) C(52) C(53) 178.06(18) no . . .
N(6) C(51) C(52) C(57) -3.5(4) no . . .
N(6) C(51) C(56) C(55) -177.78(19) no . . .
N(6) C(51) C(56) C(58) 3.9(4) no . . .
C(52) C(51) C(56) C(55) 3.8(4) no . . .
C(52) C(51) C(56) C(58) -174.5(2) no . . .
C(56) C(51) C(52) C(53) -3.5(4) no . . .
C(56) C(51) C(52) C(57) 174.9(2) no . . .
C(51) C(52) C(53) C(54) 0.4(4) no . . .
C(57) C(52) C(53) C(54) -178.0(3) no . . .
C(52) C(53) C(54) C(55) 2.3(5) no . . .
C(53) C(54) C(55) C(56) -2.0(5) no . . .
C(54) C(55) C(56) C(51) -1.0(4) no . . .
C(54) C(55) C(56) C(58) 177.4(3) no . . .
Cl(5) C(59) C(59) Cl(5) 45.5(3) no . 4_655 4_655
Cl(5) C(59) C(59) Cl(6) -151.8(9) no . 4_655 4_655
Cl(5) C(59) C(59) Cl(5) -45.5(3) no 4_655 4_655 .
Cl(5) C(59) C(59) Cl(6) 162.7(10) no 4_655 4_655 4_655
Cl(6) C(59) C(59) Cl(5) -151.8(9) no . 4_655 4_655
Cl(6) C(59) C(59) Cl(5) 162.7(10) no . 4_655 .
Cl(6) C(59) C(59) Cl(6) 10.9(8) no . 4_655 4_655
